data_1542557
loop_
_publ_author_name
'Inokuma, Yasuhide'
'Ukegawa, Tomoya'
'Hoshino, Manabu'
'Fujita, Makoto'

_publ_section_title
;
 Structure determination of microbial metabolites by the crystalline
 sponge method
;
_journal_issue 6
_journal_name_full 'Chem. Sci.'
_journal_page_first 3910
_journal_paper_doi 10.1039/C6SC00594B
_journal_volume 7
_journal_year 2016
_chemical_absolute_configuration ad
_chemical_formula_moiety
;
(C72 H48 I12 N24 Zn6), 2.805(C19 H26 O3), 1.5(C6 H12) 
;
_chemical_formula_sum 'C134.29 H138.92 I12 N24 O8.41 Zn6'
_chemical_formula_weight 4147.41
_space_group_crystal_system monoclinic
_space_group_IT_number 5
_space_group_name_Hall 'C 2y'
_space_group_name_H-M_alt 'C 1 2 1'
_symmetry_space_group_name_Hall 'C 2y'
_symmetry_space_group_name_H-M 'C 1 2 1'
_atom_sites_solution_hydrogens geom
_audit_creation_method SHELXL-2014/7
_audit_update_record
;
2016-02-04 deposited with the CCDC.
2016-02-23 downloaded from the CCDC.
;
_cell_angle_alpha 90
_cell_angle_beta 102.601(2)
_cell_angle_gamma 90
_cell_formula_units_Z 4
_cell_length_a 34.7707(6)
_cell_length_b 14.8406(3)
_cell_length_c 31.2152(5)
_cell_measurement_reflns_used 35702
_cell_measurement_temperature 93(2)
_cell_measurement_theta_max 73.3970
_cell_measurement_theta_min 2.9030
_cell_volume 15719.6(5)
_computing_structure_refinement 'SHELXL-2014/7 (Sheldrick, 2014)'
_diffrn_ambient_temperature 93(2)
_diffrn_detector_area_resol_mean 5.814
_diffrn_measured_fraction_theta_full 0.999
_diffrn_measured_fraction_theta_max 0.976
_diffrn_measurement_device_type 'Rigaku XtaLAB P200'
_diffrn_measurement_method \w
_diffrn_radiation_type CuK\a
_diffrn_radiation_wavelength 1.54184
_diffrn_reflns_av_R_equivalents 0.0686
_diffrn_reflns_av_unetI/netI 0.0686
_diffrn_reflns_Laue_measured_fraction_full 0.999
_diffrn_reflns_Laue_measured_fraction_max 0.976
_diffrn_reflns_limit_h_max 42
_diffrn_reflns_limit_h_min -42
_diffrn_reflns_limit_k_max 17
_diffrn_reflns_limit_k_min -18
_diffrn_reflns_limit_l_max 38
_diffrn_reflns_limit_l_min -25
_diffrn_reflns_number 106306
_diffrn_reflns_point_group_measured_fraction_full 0.940
_diffrn_reflns_point_group_measured_fraction_max 0.903
_diffrn_reflns_theta_full 67.684
_diffrn_reflns_theta_max 75.717
_diffrn_reflns_theta_min 2.604
_exptl_absorpt_coefficient_mu 19.976
_exptl_absorpt_correction_T_max 1.00000
_exptl_absorpt_correction_T_min 0.03707
_exptl_absorpt_correction_type multi-scan
_exptl_absorpt_process_details
;
CrysAlisPro 1.171.38.41 (Rigaku Oxford Diffraction, 2015)
Empirical absorption correction using spherical harmonics,
 implemented in SCALE3 ABSPACK scaling algorithm.
;
_exptl_crystal_colour colorless
_exptl_crystal_density_diffrn 1.749
_exptl_crystal_density_method 'not measured'
_exptl_crystal_description prism
_exptl_crystal_F_000 8000
_exptl_crystal_size_max 0.280
_exptl_crystal_size_mid 0.080
_exptl_crystal_size_min 0.070
_refine_diff_density_max 1.899
_refine_diff_density_min -1.234
_refine_diff_density_rms 0.173
_refine_ls_abs_structure_details
;
 Flack x determined using 8301 quotients [(I+)-(I-)]/[(I+)+(I-)]
 (Parsons, Flack and Wagner, Acta Cryst. B69 (2013) 249-259).
;
_refine_ls_abs_structure_Flack -0.008(8)
_refine_ls_extinction_method none
_refine_ls_goodness_of_fit_ref 1.005
_refine_ls_hydrogen_treatment constr
_refine_ls_matrix_type full
_refine_ls_number_parameters 1842
_refine_ls_number_reflns 29574
_refine_ls_number_restraints 904
_refine_ls_restrained_S_all 0.996
_refine_ls_R_factor_all 0.0935
_refine_ls_R_factor_gt 0.0788
_refine_ls_shift/su_max 0.001
_refine_ls_shift/su_mean 0.000
_refine_ls_structure_factor_coef Fsqd
_refine_ls_weighting_details 'w=1/[\s^2^(Fo^2^)+(0.1699P)^2^] where P=(Fo^2^+2Fc^2^)/3'
_refine_ls_weighting_scheme calc
_refine_ls_wR_factor_gt 0.2091
_refine_ls_wR_factor_ref 0.2259
_reflns_Friedel_coverage 0.779
_reflns_Friedel_fraction_full 0.876
_reflns_Friedel_fraction_max 0.824
_reflns_number_gt 23414
_reflns_number_total 29574
_reflns_threshold_expression 'I > 2\s(I)'
_cod_data_source_file c6sc00594b2.cif
_cod_data_source_block SX312a_b
_cod_depositor_comments 'Adding full bibliography for 1542555--1542557.cif.'
_cod_database_code 1542557
_shelx_shelxl_version_number 2014/7
_shelx_space_group_comment
;
The symmetry employed for this shelxl refinement is uniquely defined
by the following loop, which should always be used as a source of
symmetry information in preference to the above space-group names.
They are only intended as comments.
;
_shelx_estimated_absorpt_t_min 0.071
_shelx_estimated_absorpt_t_max 0.335

loop_
_space_group_symop_operation_xyz
'x, y, z'
'-x, y, -z'
'x+1/2, y+1/2, z'
'-x+1/2, y+1/2, -z'

loop_
_atom_site_label
_atom_site_type_symbol
_atom_site_fract_x
_atom_site_fract_y
_atom_site_fract_z
_atom_site_U_iso_or_equiv
_atom_site_adp_type
_atom_site_occupancy
_atom_site_site_symmetry_order
_atom_site_calc_flag
_atom_site_refinement_flags_posn
_atom_site_refinement_flags_adp
_atom_site_refinement_flags_occupancy
_atom_site_disorder_assembly
_atom_site_disorder_group
N1 N 0.1239(4) -0.3008(9) -0.1161(4) 0.056(3) Uani 1 1 d . . . . .
C1 C 0.1502(4) -0.3424(12) -0.0855(5) 0.053(4) Uani 1 1 d . . . . .
H1 H 0.1532 -0.4057 -0.0878 0.064 Uiso 1 1 calc R U . . .
C2 C 0.1735(4) -0.2982(11) -0.0503(5) 0.051(4) Uani 1 1 d . . . . .
H2 H 0.1912 -0.3312 -0.0284 0.061 Uiso 1 1 calc R U . . .
C3 C 0.1710(4) -0.2082(11) -0.0473(4) 0.048(3) Uani 1 1 d . . . . .
C4 C 0.1451(7) -0.1620(13) -0.0807(6) 0.091(8) Uani 1 1 d . . . . .
H4 H 0.1435 -0.0981 -0.0810 0.109 Uiso 1 1 calc R U . . .
C5 C 0.1218(8) -0.2142(15) -0.1137(8) 0.117(11) Uani 1 1 d . . . . .
H5 H 0.1032 -0.1839 -0.1358 0.140 Uiso 1 1 calc R U . . .
C6 C 0.1930(4) -0.1540(11) -0.0094(4) 0.046(3) Uani 1 1 d . . . . .
N2 N 0.2224(3) -0.1960(9) 0.0189(3) 0.042(3) Uani 1 1 d . . . . .
C7 C 0.2394(4) -0.1418(11) 0.0518(4) 0.043(3) Uani 1 1 d . . . . .
N3 N 0.2320(3) -0.0555(8) 0.0584(4) 0.042(3) Uani 1 1 d . . . . .
C8 C 0.2036(4) -0.0232(10) 0.0264(5) 0.046(3) Uani 1 1 d . . . . .
N4 N 0.1828(4) -0.0678(9) -0.0074(4) 0.051(3) Uani 1 1 d . . . . .
N5 N 0.3294(3) -0.2701(9) 0.1483(3) 0.041(3) Uani 1 1 d . . . . .
C9 C 0.3173(4) -0.1892(12) 0.1547(5) 0.050(4) Uani 1 1 d . . . . .
H9 H 0.3281 -0.1599 0.1817 0.060 Uiso 1 1 calc R U . . .
C10 C 0.2891(4) -0.1436(13) 0.1236(5) 0.055(4) Uani 1 1 d . . . . .
H10 H 0.2825 -0.0830 0.1287 0.066 Uiso 1 1 calc R U . . .
C11 C 0.2714(4) -0.1856(10) 0.0864(4) 0.039(3) Uani 1 1 d . . . . .
C12 C 0.2833(4) -0.2747(11) 0.0801(4) 0.046(3) Uani 1 1 d . . . . .
H12 H 0.2710 -0.3074 0.0546 0.056 Uiso 1 1 calc R U . . .
C13 C 0.3128(4) -0.3139(11) 0.1109(5) 0.048(3) Uani 1 1 d . . . . .
H13 H 0.3216 -0.3727 0.1059 0.058 Uiso 1 1 calc R U . . .
N6 N 0.1791(4) 0.2591(9) 0.0241(4) 0.046(3) Uani 1 1 d . . . . .
C14 C 0.1525(5) 0.1992(12) 0.0023(5) 0.058(4) Uani 1 1 d . . . . .
H14 H 0.1280 0.2211 -0.0142 0.070 Uiso 1 1 calc R U . . .
C15 C 0.1595(5) 0.1086(12) 0.0030(6) 0.059(4) Uani 1 1 d . . . . .
H15 H 0.1405 0.0685 -0.0133 0.071 Uiso 1 1 calc R U . . .
C16 C 0.1952(4) 0.0755(11) 0.0282(4) 0.044(3) Uani 1 1 d . . . . .
C17 C 0.2218(4) 0.1367(11) 0.0511(4) 0.044(3) Uani 1 1 d . . . . .
H17 H 0.2466 0.1175 0.0677 0.052 Uiso 1 1 calc R U . . .
C18 C 0.2116(5) 0.2252(12) 0.0492(5) 0.051(4) Uani 1 1 d . . . . .
H18 H 0.2291 0.2659 0.0672 0.062 Uiso 1 1 calc R U . . .
I1 I 0.1164(7) 0.4117(14) -0.0574(6) 0.071(5) Uani 0.27(6) 1 d . . P A 1
I2 I 0.2285(8) 0.488(2) 0.0409(9) 0.111(10) Uani 0.27(6) 1 d . . P A 1
I5A I 0.02325(6) 0.8988(2) 0.38261(8) 0.0669(15) Uani 0.78(3) 1 d . . P B 1
I6A I 0.1136(2) 1.0043(5) 0.3087(2) 0.0627(10) Uani 0.78(3) 1 d . . P B 1
I9A I 0.23300(9) 0.0197(3) 0.53724(11) 0.0622(16) Uani 0.74(3) 1 d . . P C 1
I10A I 0.1241(2) 0.1041(5) 0.44268(19) 0.0793(16) Uani 0.74(3) 1 d . . P C 1
I1B I 0.1214(3) 0.4114(5) -0.0574(2) 0.0709(16) Uani 0.73(6) 1 d . . P A 2
Zn1 Zn 0.16569(6) 0.39465(15) 0.01727(6) 0.0467(4) Uani 1 1 d . . . . .
I2B I 0.22559(10) 0.4960(3) 0.03810(11) 0.0488(19) Uani 0.73(6) 1 d . . P A 2
I5B I 0.0256(10) 0.906(3) 0.3717(19) 0.214(14) Uani 0.22(3) 1 d . . P B 2
I6B I 0.1243(9) 0.996(2) 0.3084(10) 0.070(5) Uani 0.22(3) 1 d . . P B 2
I9B I 0.2357(8) 0.034(2) 0.5437(12) 0.163(12) Uani 0.26(3) 1 d . . P C 2
I10B I 0.1305(8) 0.1001(17) 0.4438(6) 0.089(5) Uani 0.26(3) 1 d . . P C 2
N7 N 0.1343(4) 0.4185(11) 0.0644(4) 0.056(3) Uani 1 1 d . . . . .
C19 C 0.1486(5) 0.4661(18) 0.1019(6) 0.079(7) Uani 1 1 d . . . . .
H19 H 0.1746 0.4897 0.1065 0.094 Uiso 1 1 calc R U . . .
C20 C 0.1277(5) 0.4811(16) 0.1326(7) 0.075(6) Uani 1 1 d . . . . .
H20 H 0.1395 0.5113 0.1590 0.090 Uiso 1 1 calc R U . . .
C21 C 0.0894(5) 0.4530(13) 0.1261(5) 0.058(4) Uani 1 1 d . . . . .
C22 C 0.0734(7) 0.408(2) 0.0885(7) 0.100(9) Uani 1 1 d . . . . .
H22 H 0.0468 0.3876 0.0831 0.120 Uiso 1 1 calc R U . . .
C23 C 0.0966(7) 0.391(2) 0.0576(8) 0.099(9) Uani 1 1 d . . . . .
H23 H 0.0853 0.3598 0.0313 0.119 Uiso 1 1 calc R U . . .
C24 C 0.0654(4) 0.4705(12) 0.1585(5) 0.053(4) Uani 1 1 d . . . . .
N8 N 0.0736(3) 0.5421(9) 0.1851(4) 0.045(3) Uani 1 1 d . . . . .
C25 C 0.0515(4) 0.5487(12) 0.2148(4) 0.050(4) Uani 1 1 d . . . . .
N9 N 0.0237(3) 0.4923(10) 0.2205(4) 0.047(3) Uani 1 1 d . . . . .
C26 C 0.0165(4) 0.4260(12) 0.1907(4) 0.047(3) Uani 1 1 d . . . . .
N10 N 0.0358(4) 0.4117(10) 0.1591(4) 0.053(3) Uani 1 1 d . . . . .
N11 N -0.0795(3) 0.2540(10) 0.1958(4) 0.046(3) Uani 1 1 d . . . . .
C27 C -0.0686(5) 0.2702(13) 0.1582(5) 0.056(4) Uani 1 1 d . . . . .
H27 H -0.0834 0.2431 0.1322 0.067 Uiso 1 1 calc R U . . .
C28 C -0.0373(5) 0.3237(14) 0.1551(5) 0.061(4) Uani 1 1 d . . . . .
H28 H -0.0298 0.3312 0.1279 0.073 Uiso 1 1 calc R U . . .
C29 C -0.0167(4) 0.3671(12) 0.1929(5) 0.048(3) Uani 1 1 d . . . . .
C30 C -0.0286(4) 0.3501(13) 0.2324(5) 0.051(4) Uani 1 1 d . . . . .
H30 H -0.0146 0.3763 0.2590 0.061 Uiso 1 1 calc R U . . .
C31 C -0.0599(4) 0.2967(12) 0.2325(4) 0.050(4) Uani 1 1 d . . . . .
H31 H -0.0685 0.2886 0.2591 0.060 Uiso 1 1 calc R U . . .
I3 I -0.14327(3) 0.19304(11) 0.27067(3) 0.0693(4) Uani 1 1 d . . . . .
Zn2 Zn -0.12703(5) 0.17090(15) 0.19601(6) 0.0450(4) Uani 1 1 d . . . . .
I4 I -0.10955(4) 0.02307(10) 0.16529(4) 0.0720(4) Uani 1 1 d . . . . .
N12 N 0.0663(3) 0.7822(9) 0.2977(4) 0.048(3) Uani 1 1 d . . . . .
C32 C 0.0367(4) 0.7235(12) 0.2972(4) 0.049(4) Uani 1 1 d . . . . .
H32 H 0.0191 0.7336 0.3161 0.058 Uiso 1 1 calc R U . . .
C33 C 0.0314(4) 0.6500(12) 0.2706(5) 0.049(3) Uani 1 1 d . . . . .
H33 H 0.0098 0.6109 0.2707 0.058 Uiso 1 1 calc R U . . .
C34 C 0.0564(4) 0.6315(11) 0.2437(4) 0.042(3) Uani 1 1 d . . . . .
C35 C 0.0868(4) 0.6930(14) 0.2434(5) 0.060(4) Uani 1 1 d . . . . .
H35 H 0.1045 0.6840 0.2245 0.072 Uiso 1 1 calc R U . . .
C36 C 0.0908(5) 0.7665(12) 0.2707(5) 0.055(4) Uani 1 1 d . . . . .
H36 H 0.1116 0.8077 0.2704 0.066 Uiso 1 1 calc R U . . .
Zn3 Zn 0.08055(5) 0.88458(16) 0.34414(6) 0.0480(5) Uani 1 1 d . . . . .
N13 N 0.1207(4) 0.8142(9) 0.3910(4) 0.049(3) Uani 1 1 d . . . . .
C37 C 0.1129(5) 0.7317(14) 0.3996(6) 0.070(5) Uani 1 1 d . . . . .
H37 H 0.0907 0.7042 0.3810 0.084 Uiso 1 1 calc R U . . .
C38 C 0.1342(5) 0.6807(14) 0.4335(6) 0.067(5) Uani 1 1 d . . . . .
H38 H 0.1274 0.6197 0.4374 0.080 Uiso 1 1 calc R U . . .
C39 C 0.1650(4) 0.7200(11) 0.4611(5) 0.046(3) Uani 1 1 d . . . . .
C40 C 0.1736(4) 0.8105(12) 0.4538(5) 0.051(4) Uani 1 1 d . . . . .
H40 H 0.1948 0.8404 0.4727 0.062 Uiso 1 1 calc R U . . .
C41 C 0.1511(4) 0.8543(12) 0.4194(5) 0.052(4) Uani 1 1 d . . . . .
H41 H 0.1567 0.9158 0.4148 0.063 Uiso 1 1 calc R U . . .
C42 C 0.1891(4) 0.6690(11) 0.4979(5) 0.047(3) Uani 1 1 d . . . . .
N14 N 0.1797(4) 0.5819(9) 0.5020(4) 0.046(3) Uani 1 1 d . . . . .
C43 C 0.2031(4) 0.5358(11) 0.5333(4) 0.046(3) Uani 1 1 d . . . . .
N15 N 0.2330(3) 0.5723(9) 0.5639(4) 0.046(3) Uani 1 1 d . . . . .
C44 C 0.2400(5) 0.6589(11) 0.5574(4) 0.048(4) Uani 1 1 d . . . . .
N16 N 0.2193(3) 0.7092(10) 0.5254(4) 0.048(3) Uani 1 1 d . . . . .
N17 N 0.1827(4) 0.2521(9) 0.5285(4) 0.051(3) Uani 1 1 d . . . . .
C45 C 0.2162(5) 0.2860(12) 0.5522(6) 0.055(4) Uani 1 1 d . . . . .
H45 H 0.2359 0.2450 0.5662 0.066 Uiso 1 1 calc R U . . .
C46 C 0.2238(5) 0.3760(13) 0.5574(5) 0.056(4) Uani 1 1 d . . . . .
H46 H 0.2472 0.3973 0.5764 0.068 Uiso 1 1 calc R U . . .
C47 C 0.1951(4) 0.4375(11) 0.5333(5) 0.044(3) Uani 1 1 d . . . . .
C48 C 0.1611(5) 0.4031(13) 0.5094(6) 0.059(4) Uani 1 1 d . . . . .
H48 H 0.1408 0.4420 0.4946 0.071 Uiso 1 1 calc R U . . .
C49 C 0.1563(5) 0.3107(13) 0.5069(6) 0.062(4) Uani 1 1 d . . . . .
H49 H 0.1328 0.2875 0.4888 0.074 Uiso 1 1 calc R U . . .
N18 N 0.3326(3) 0.7919(10) 0.6454(4) 0.048(3) Uani 1 1 d . . . . .
C50 C 0.3145(5) 0.8290(13) 0.6077(4) 0.055(4) Uani 1 1 d . . . . .
H50 H 0.3229 0.8869 0.6006 0.066 Uiso 1 1 calc R U . . .
C51 C 0.2842(5) 0.7881(13) 0.5784(5) 0.057(4) Uani 1 1 d . . . . .
H51 H 0.2721 0.8173 0.5518 0.068 Uiso 1 1 calc R U . . .
C52 C 0.2719(4) 0.7041(12) 0.5884(5) 0.049(3) Uani 1 1 d . . . . .
C53 C 0.2906(5) 0.6628(12) 0.6278(5) 0.062(5) Uani 1 1 d . . . . .
H53 H 0.2829 0.6047 0.6354 0.075 Uiso 1 1 calc R U . . .
C54 C 0.3210(5) 0.7094(13) 0.6554(5) 0.061(4) Uani 1 1 d . . . . .
H54 H 0.3340 0.6821 0.6821 0.073 Uiso 1 1 calc R U . . .
I7 I 0.11257(5) -0.49164(12) 0.80528(5) 0.0958(5) Uani 1 1 d . . . . .
Zn4 Zn 0.08050(6) -0.37036(16) 0.84012(6) 0.0550(5) Uani 1 1 d . . . . .
I8 I 0.02539(4) -0.38256(13) 0.88108(5) 0.0869(5) Uani 1 1 d . . . . .
N19 N 0.0648(3) -0.2705(9) 0.7921(4) 0.047(3) Uani 1 1 d . . . . .
C55 C 0.0381(4) -0.2078(11) 0.7965(5) 0.046(3) Uani 1 1 d . . . . .
H55 H 0.0225 -0.2163 0.8177 0.055 Uiso 1 1 calc R U . . .
C56 C 0.0328(4) -0.1301(12) 0.7705(5) 0.051(4) Uani 1 1 d . . . . .
H56 H 0.0143 -0.0857 0.7746 0.061 Uiso 1 1 calc R U . . .
C57 C 0.0545(4) -0.1183(11) 0.7390(4) 0.045(3) Uani 1 1 d . . . . .
C58 C 0.0805(5) -0.1876(13) 0.7330(5) 0.057(4) Uani 1 1 d . . . . .
H58 H 0.0945 -0.1846 0.7102 0.068 Uiso 1 1 calc R U . . .
C59 C 0.0849(5) -0.2599(13) 0.7614(6) 0.059(4) Uani 1 1 d . . . . .
H59 H 0.1036 -0.3049 0.7585 0.071 Uiso 1 1 calc R U . . .
C60 C 0.0509(4) -0.0350(11) 0.7125(4) 0.044(3) Uani 1 1 d . . . . .
N20 N 0.0239(3) 0.0244(10) 0.7173(4) 0.050(3) Uani 1 1 d . . . . .
C61 C 0.0186(4) 0.0916(11) 0.6886(5) 0.047(3) Uani 1 1 d . . . . .
N21 N 0.0395(4) 0.1049(10) 0.6585(4) 0.052(3) Uani 1 1 d . . . . .
C62 C 0.0673(4) 0.0452(12) 0.6584(6) 0.054(4) Uani 1 1 d . . . . .
N22 N 0.0740(3) -0.0277(10) 0.6835(4) 0.048(3) Uani 1 1 d . . . . .
N23 N 0.1389(4) 0.0894(11) 0.5653(5) 0.060(4) Uani 1 1 d . . . . .
C63 C 0.1465(5) 0.0238(14) 0.5947(6) 0.068(5) Uani 1 1 d . . . . .
H63 H 0.1684 -0.0143 0.5945 0.082 Uiso 1 1 calc R U . . .
C64 C 0.1249(5) 0.0079(14) 0.6249(6) 0.065(5) Uani 1 1 d . . . . .
H64 H 0.1326 -0.0383 0.6460 0.078 Uiso 1 1 calc R U . . .
C65 C 0.0921(4) 0.0577(13) 0.6252(6) 0.057(4) Uani 1 1 d . . . . .
C66 C 0.0833(9) 0.126(3) 0.5933(12) 0.153(17) Uani 1 1 d . . . . .
H66 H 0.0600 0.1612 0.5901 0.183 Uiso 1 1 calc R U . . .
C67 C 0.1089(9) 0.140(2) 0.5676(10) 0.125(13) Uani 1 1 d . . . . .
H67 H 0.1047 0.1913 0.5492 0.150 Uiso 1 1 calc R U . . .
Zn5 Zn 0.17109(7) 0.11504(16) 0.51827(7) 0.0558(5) Uani 1 1 d . . . . .
N24 N -0.0764(3) 0.2694(10) 0.6910(4) 0.053(3) Uani 1 1 d . . . . .
C68 C -0.0627(6) 0.2610(18) 0.6556(6) 0.080(7) Uani 1 1 d . . . . .
H68 H -0.0746 0.2947 0.6302 0.096 Uiso 1 1 calc R U . . .
C69 C -0.0314(6) 0.2043(15) 0.6537(6) 0.069(5) Uani 1 1 d . . . . .
H69 H -0.0222 0.1985 0.6274 0.083 Uiso 1 1 calc R U . . .
C70 C -0.0142(4) 0.1577(11) 0.6898(5) 0.047(3) Uani 1 1 d . . . . .
C71 C -0.0292(4) 0.1627(12) 0.7271(6) 0.054(4) Uani 1 1 d . . . . .
H71 H -0.0194 0.1266 0.7522 0.065 Uiso 1 1 calc R U . . .
C72 C -0.0596(4) 0.2238(12) 0.7257(5) 0.051(4) Uani 1 1 d . . . . .
H72 H -0.0688 0.2330 0.7518 0.062 Uiso 1 1 calc R U . . .
I11 I -0.14081(3) 0.34920(11) 0.76400(4) 0.0703(4) Uani 1 1 d . . . . .
Zn6 Zn -0.12334(5) 0.35653(16) 0.68993(6) 0.0485(5) Uani 1 1 d . . . . .
I12 I -0.10827(3) 0.50092(10) 0.65426(4) 0.0722(3) Uani 1 1 d . . . . .
C101 C 0.2725(8) 0.3010(17) 0.2412(7) 0.101(7) Uani 1 1 d D U . . .
H73 H 0.2827 0.2840 0.2722 0.121 Uiso 1 1 calc R U . . .
H74 H 0.2436 0.2921 0.2348 0.121 Uiso 1 1 calc R U . . .
C102 C 0.2887(8) 0.2380(19) 0.2142(7) 0.102(8) Uani 1 1 d D U . . .
H75 H 0.2779 0.1771 0.2170 0.123 Uiso 1 1 calc R U . . .
H76 H 0.3177 0.2351 0.2246 0.123 Uiso 1 1 calc R U . . .
C103 C 0.2783(7) 0.268(2) 0.1654(7) 0.109(9) Uani 1 1 d D U . . .
C104 C 0.2715(7) 0.366(2) 0.1566(7) 0.105(8) Uani 1 1 d D U . . .
H85 H 0.2659 0.3858 0.1270 0.126 Uiso 1 1 calc R U . . .
C105 C 0.2728(6) 0.4263(17) 0.1879(6) 0.085(6) Uani 1 1 d D U . . .
C106 C 0.2704(8) 0.519(2) 0.1758(7) 0.116(10) Uani 1 1 d D U . . .
H77 H 0.2629 0.5233 0.1434 0.139 Uiso 1 1 calc R U . . .
H78 H 0.2968 0.5466 0.1853 0.139 Uiso 1 1 calc R U . . .
C107 C 0.2419(8) 0.572(2) 0.1944(7) 0.112(9) Uani 1 1 d D U . . .
H79 H 0.2148 0.5514 0.1816 0.135 Uiso 1 1 calc R U . . .
H80 H 0.2437 0.6367 0.1867 0.135 Uiso 1 1 calc R U . . .
C108 C 0.2508(6) 0.5617(17) 0.2472(6) 0.088(7) Uani 1 1 d D U . . .
H86 H 0.2778 0.5865 0.2592 0.106 Uiso 1 1 calc R U . . .
C109 C 0.2517(5) 0.4595(16) 0.2580(6) 0.079(6) Uani 1 1 d D U . . .
H87 H 0.2246 0.4369 0.2450 0.094 Uiso 1 1 calc R U . . .
C110 C 0.2801(5) 0.4007(15) 0.2370(5) 0.076(5) Uani 1 1 d D U . . .
C111 C 0.2570(7) 0.4470(17) 0.3075(7) 0.086(6) Uani 1 1 d D U . . .
C112 C 0.2293(7) 0.4965(17) 0.3279(8) 0.101(7) Uani 1 1 d D U . . .
H88 H 0.2357 0.4864 0.3600 0.122 Uiso 1 1 calc R U . . .
H89 H 0.2021 0.4752 0.3161 0.122 Uiso 1 1 calc R U . . .
C113 C 0.2327(6) 0.6020(18) 0.3175(8) 0.102(7) Uani 1 1 d D U . . .
C114 C 0.2224(6) 0.6112(18) 0.2688(7) 0.097(7) Uani 1 1 d D U . . .
H90 H 0.1955 0.5851 0.2578 0.116 Uiso 1 1 calc R U . . .
C115 C 0.2194(9) 0.715(2) 0.2639(11) 0.148(13) Uani 1 1 d D U . . .
H81 H 0.2011 0.7321 0.2363 0.177 Uiso 1 1 calc R U . . .
H82 H 0.2456 0.7419 0.2646 0.177 Uiso 1 1 calc R U . . .
C116 C 0.2033(10) 0.744(2) 0.3049(12) 0.149(13) Uani 1 1 d D U . . .
H83 H 0.2214 0.7876 0.3228 0.179 Uiso 1 1 calc R U . . .
H84 H 0.1771 0.7724 0.2954 0.179 Uiso 1 1 calc R U . . .
C117 C 0.2002(7) 0.665(2) 0.3301(10) 0.112(9) Uani 1 1 d D U . . .
H91 H 0.1735 0.6376 0.3201 0.134 Uiso 1 1 calc R U . . .
C118 C 0.2727(5) 0.6335(15) 0.3387(7) 0.076(5) Uani 1 1 d D U . . .
H93 H 0.2770 0.6250 0.3705 0.114 Uiso 1 1 calc R U . . .
H94 H 0.2923 0.5987 0.3274 0.114 Uiso 1 1 calc R U . . .
H95 H 0.2753 0.6975 0.3322 0.114 Uiso 1 1 calc R U . . .
C119 C 0.3229(6) 0.4215(16) 0.2550(6) 0.080(6) Uani 1 1 d D U . . .
H96 H 0.3274 0.4862 0.2521 0.120 Uiso 1 1 calc R U . . .
H97 H 0.3300 0.4044 0.2860 0.120 Uiso 1 1 calc R U . . .
H98 H 0.3390 0.3875 0.2385 0.120 Uiso 1 1 calc R U . . .
O101 O 0.2769(7) 0.214(2) 0.1369(7) 0.176(13) Uani 1 1 d D U . . .
O102 O 0.2818(6) 0.3993(13) 0.3291(5) 0.098(5) Uani 1 1 d D U . . .
O103 O 0.2066(6) 0.6871(15) 0.3750(8) 0.144(9) Uani 1 1 d D U . . .
H92 H 0.2051 0.6402 0.3896 0.217 Uiso 1 1 calc R U . . .
C201 C 0.0326(12) 0.158(4) 0.0773(13) 0.23(2) Uani 0.805(14) 1 d D U P . .
H135 H 0.0476 0.2148 0.0788 0.276 Uiso 0.805(14) 1 calc R U P . .
H136 H 0.0389 0.1218 0.0530 0.276 Uiso 0.805(14) 1 calc R U P . .
C202 C -0.0092(12) 0.180(3) 0.0657(17) 0.24(2) Uani 0.805(14) 1 d D U P . .
H137 H -0.0153 0.2092 0.0365 0.289 Uiso 0.805(14) 1 calc R U P . .
H138 H -0.0154 0.2231 0.0873 0.289 Uiso 0.805(14) 1 calc R U P . .
C203 C -0.0358(12) 0.095(4) 0.0644(17) 0.24(2) Uani 0.805(14) 1 d D U P . .
C204 C -0.0168(11) 0.022(4) 0.0940(17) 0.21(2) Uani 0.805(14) 1 d D U P . .
H139 H -0.0311 -0.0323 0.0950 0.255 Uiso 0.805(14) 1 calc R U P . .
C205 C 0.0183(9) 0.028(3) 0.1189(12) 0.171(15) Uani 0.805(14) 1 d D U P . .
C206 C 0.0287(10) -0.040(3) 0.1512(14) 0.183(17) Uani 0.805(14) 1 d D U P . .
H140 H 0.0093 -0.0896 0.1445 0.220 Uiso 0.805(14) 1 calc R U P . .
H141 H 0.0271 -0.0148 0.1801 0.220 Uiso 0.805(14) 1 calc R U P . .
C207 C 0.0690(10) -0.078(3) 0.1541(16) 0.181(17) Uani 0.805(14) 1 d D U P . .
H142 H 0.0697 -0.1100 0.1265 0.217 Uiso 0.805(14) 1 calc R U P . .
H143 H 0.0750 -0.1217 0.1785 0.217 Uiso 0.805(14) 1 calc R U P . .
C208 C 0.1025(8) 0.000(2) 0.1622(10) 0.139(12) Uani 0.805(14) 1 d D U P . .
H144 H 0.1031 0.0298 0.1911 0.167 Uiso 0.805(14) 1 calc R U P . .
C209 C 0.0901(8) 0.070(2) 0.1250(9) 0.138(12) Uani 0.805(14) 1 d D U P . .
H145 H 0.0901 0.0366 0.0972 0.165 Uiso 0.805(14) 1 calc R U P . .
C210 C 0.0475(9) 0.107(3) 0.1196(11) 0.189(16) Uani 0.805(14) 1 d D U P . .
C211 C 0.1230(9) 0.141(3) 0.1284(13) 0.141(13) Uani 0.805(14) 1 d D U P . .
C212 C 0.1633(9) 0.108(3) 0.1336(11) 0.124(12) Uani 0.805(14) 1 d D U P . .
H146 H 0.1819 0.1590 0.1402 0.149 Uiso 0.805(14) 1 calc R U P . .
H147 H 0.1666 0.0794 0.1060 0.149 Uiso 0.805(14) 1 calc R U P . .
C213 C 0.1727(8) 0.035(2) 0.1730(11) 0.123(11) Uani 0.805(14) 1 d D U P . .
C214 C 0.1428(7) -0.037(2) 0.1619(10) 0.112(10) Uani 0.805(14) 1 d D U P . .
H148 H 0.1427 -0.0585 0.1316 0.134 Uiso 0.805(14) 1 calc R U P . .
C215 C 0.1600(9) -0.111(2) 0.1946(12) 0.131(13) Uani 0.805(14) 1 d D U P . .
H149 H 0.1498 -0.1714 0.1837 0.157 Uiso 0.805(14) 1 calc R U P . .
H150 H 0.1539 -0.1007 0.2237 0.157 Uiso 0.805(14) 1 calc R U P . .
C216 C 0.2052(10) -0.103(3) 0.1965(17) 0.156(15) Uani 0.805(14) 1 d D U P . .
H151 H 0.2201 -0.1038 0.2274 0.188 Uiso 0.805(14) 1 calc R U P . .
H152 H 0.2142 -0.1545 0.1809 0.188 Uiso 0.805(14) 1 calc R U P . .
C217 C 0.2115(8) -0.020(3) 0.1759(14) 0.144(13) Uani 0.805(14) 1 d D U P . .
H153 H 0.2153 -0.0325 0.1456 0.173 Uiso 0.805(14) 1 calc R U P . .
C218 C 0.1750(10) 0.087(2) 0.2139(8) 0.101(10) Uani 0.805(14) 1 d D U P . .
H154 H 0.1961 0.1319 0.2169 0.152 Uiso 0.805(14) 1 calc R U P . .
H155 H 0.1498 0.1172 0.2130 0.152 Uiso 0.805(14) 1 calc R U P . .
H156 H 0.1807 0.0457 0.2391 0.152 Uiso 0.805(14) 1 calc R U P . .
C219 C 0.0437(16) 0.165(4) 0.1581(14) 0.23(3) Uani 0.805(14) 1 d D U P . .
H157 H 0.0534 0.1319 0.1855 0.351 Uiso 0.805(14) 1 calc R U P . .
H158 H 0.0593 0.2201 0.1581 0.351 Uiso 0.805(14) 1 calc R U P . .
H159 H 0.0160 0.1812 0.1557 0.351 Uiso 0.805(14) 1 calc R U P . .
O201 O -0.0631(11) 0.086(5) 0.0349(16) 0.35(4) Uani 0.805(14) 1 d D U P . .
O202 O 0.1156(13) 0.219(2) 0.1248(14) 0.23(2) Uani 0.805(14) 1 d D U P . .
O203 O 0.2469(9) 0.015(3) 0.2018(16) 0.205(18) Uani 0.805(14) 1 d D U P . .
H160 H 0.2533 0.0618 0.1899 0.307 Uiso 0.805(14) 1 calc R U P . .
C301 C 0.0152(12) 0.591(3) 0.6045(17) 0.24(2) Uani 1 1 d D U . . .
H161 H 0.0175 0.6365 0.6282 0.291 Uiso 1 1 calc R U . . .
H162 H 0.0273 0.6172 0.5815 0.291 Uiso 1 1 calc R U . . .
C302 C -0.0266(13) 0.578(4) 0.586(2) 0.27(2) Uani 1 1 d D U . . .
H163 H -0.0373 0.6342 0.5708 0.325 Uiso 1 1 calc R U . . .
H164 H -0.0403 0.5673 0.6099 0.325 Uiso 1 1 calc R U . . .
C303 C -0.0368(15) 0.499(4) 0.553(2) 0.27(2) Uani 1 1 d D U . . .
C304 C -0.0070(16) 0.428(4) 0.560(2) 0.28(2) Uani 1 1 d D U . . .
H181 H -0.0098 0.3784 0.5398 0.339 Uiso 1 1 calc R U . . .
C305 C 0.0238(12) 0.430(3) 0.5930(16) 0.240(18) Uani 1 1 d D U . . .
C306 C 0.0499(12) 0.357(3) 0.595(2) 0.27(2) Uani 1 1 d D U . . .
H165 H 0.0396 0.3177 0.5698 0.325 Uiso 1 1 calc R U . . .
H166 H 0.0481 0.3216 0.6219 0.325 Uiso 1 1 calc R U . . .
C307 C 0.0920(12) 0.372(3) 0.5970(19) 0.25(2) Uani 1 1 d D U . . .
H167 H 0.0951 0.3972 0.5685 0.302 Uiso 1 1 calc R U . . .
H168 H 0.1064 0.3144 0.6018 0.302 Uiso 1 1 calc R U . . .
C308 C 0.1108(10) 0.442(3) 0.6360(16) 0.245(17) Uani 1 1 d D U . . .
H182 H 0.1060 0.4173 0.6641 0.294 Uiso 1 1 calc R U . . .
C309 C 0.0836(9) 0.525(2) 0.6235(14) 0.227(16) Uani 1 1 d D U . . .
H183 H 0.0849 0.5414 0.5927 0.272 Uiso 1 1 calc R U . . .
C310 C 0.0394(9) 0.511(3) 0.6232(12) 0.223(15) Uani 1 1 d D U . . .
C311 C 0.1019(11) 0.605(3) 0.652(2) 0.28(2) Uani 1 1 d D U . . .
C312 C 0.1444(11) 0.619(3) 0.6575(19) 0.30(2) Uani 1 1 d D U . . .
H169 H 0.1528 0.6703 0.6779 0.365 Uiso 1 1 calc R U . . .
H170 H 0.1500 0.6359 0.6287 0.365 Uiso 1 1 calc R U . . .
C313 C 0.1695(10) 0.531(3) 0.6761(13) 0.273(19) Uani 1 1 d D U . . .
C314 C 0.1546(9) 0.461(3) 0.6423(15) 0.262(18) Uani 1 1 d D U . . .
H184 H 0.1596 0.4820 0.6136 0.315 Uiso 1 1 calc R U . . .
C315 C 0.1857(12) 0.387(3) 0.661(2) 0.29(2) Uani 1 1 d D U . . .
H171 H 0.1887 0.3440 0.6373 0.347 Uiso 1 1 calc R U . . .
H172 H 0.1780 0.3529 0.6848 0.347 Uiso 1 1 calc R U . . .
C316 C 0.2249(12) 0.441(4) 0.678(2) 0.29(2) Uani 1 1 d D U . . .
H173 H 0.2363 0.4260 0.7089 0.349 Uiso 1 1 calc R U . . .
H174 H 0.2445 0.4270 0.6602 0.349 Uiso 1 1 calc R U . . .
C317 C 0.2145(10) 0.535(4) 0.6738(16) 0.28(2) Uani 1 1 d D U . . .
H185 H 0.2174 0.5593 0.6447 0.338 Uiso 1 1 calc R U . . .
C318 C 0.1697(13) 0.516(5) 0.7238(13) 0.28(3) Uani 1 1 d D U . . .
H175 H 0.1805 0.5699 0.7406 0.424 Uiso 1 1 calc R U . . .
H176 H 0.1427 0.5061 0.7272 0.424 Uiso 1 1 calc R U . . .
H177 H 0.1860 0.4639 0.7346 0.424 Uiso 1 1 calc R U . . .
C319 C 0.0303(14) 0.489(4) 0.6670(14) 0.24(2) Uani 1 1 d D U . . .
H178 H 0.0458 0.4362 0.6797 0.363 Uiso 1 1 calc R U . . .
H179 H 0.0369 0.5403 0.6867 0.363 Uiso 1 1 calc R U . . .
H180 H 0.0021 0.4749 0.6631 0.363 Uiso 1 1 calc R U . . .
O301 O -0.0662(11) 0.499(5) 0.5252(17) 0.33(3) Uani 1 1 d D U . . .
O302 O 0.0813(12) 0.648(4) 0.6714(17) 0.35(3) Uani 1 1 d D U . . .
O303 O 0.2403(11) 0.580(3) 0.7080(16) 0.27(2) Uani 1 1 d D U . . .
H186 H 0.2566 0.5435 0.7220 0.411 Uiso 1 1 calc R U . . .
C90A C 0.589(4) 0.323(7) 0.011(4) 0.56(5) Uani 1 1 d D U . . .
H90A H 0.5958 0.3729 0.0327 0.674 Uiso 1 1 calc R U . . .
H90B H 0.5906 0.3456 -0.0181 0.674 Uiso 1 1 calc R U . . .
C91A C 0.617(3) 0.242(10) 0.025(4) 0.57(5) Uani 1 1 d D U . . .
H91A H 0.6053 0.1865 0.0100 0.687 Uiso 1 1 calc R U . . .
H91B H 0.6424 0.2534 0.0159 0.687 Uiso 1 1 calc R U . . .
C92A C 0.624(3) 0.232(11) 0.075(4) 0.58(5) Uani 1 1 d D U . . .
H92A H 0.6399 0.2826 0.0903 0.697 Uiso 1 1 calc R U . . .
H92B H 0.6384 0.1745 0.0849 0.697 Uiso 1 1 calc R U . . .
C93A C 0.582(4) 0.231(11) 0.084(2) 0.58(5) Uani 1 1 d D U . . .
H93A H 0.5752 0.2909 0.0935 0.693 Uiso 1 1 calc R U . . .
H93B H 0.5802 0.1863 0.1069 0.693 Uiso 1 1 calc R U . . .
C94A C 0.553(3) 0.204(8) 0.040(5) 0.57(5) Uani 1 1 d D U . . .
H94A H 0.5651 0.1558 0.0250 0.690 Uiso 1 1 calc R U . . .
H94B H 0.5281 0.1828 0.0454 0.690 Uiso 1 1 calc R U . . .
C95A C 0.547(3) 0.289(12) 0.010(4) 0.57(5) Uani 1 1 d D U . . .
H95A H 0.5327 0.2739 -0.0198 0.680 Uiso 1 1 calc R U . . .
H95B H 0.5313 0.3350 0.0225 0.680 Uiso 1 1 calc R U . . .
C90B C 0.089(4) 0.706(8) 0.542(4) 0.19(4) Uani 0.281(13) 1 d D U P D -1
H90C H 0.1051 0.6541 0.5357 0.232 Uiso 0.281(13) 1 calc R U P D -1
H90D H 0.0767 0.6895 0.5664 0.232 Uiso 0.281(13) 1 calc R U P D -1
C91B C 0.057(3) 0.729(8) 0.501(3) 0.19(4) Uani 0.281(13) 1 d D U P D -1
H91C H 0.0704 0.7483 0.4770 0.227 Uiso 0.281(13) 1 calc R U P D -1
H91D H 0.0417 0.6746 0.4907 0.227 Uiso 0.281(13) 1 calc R U P D -1
C92B C 0.030(2) 0.805(9) 0.509(4) 0.18(3) Uani 0.281(13) 1 d D U P D -1
H92C H 0.0132 0.8255 0.4810 0.218 Uiso 0.281(13) 1 calc R U P D -1
H92D H 0.0121 0.7815 0.5277 0.218 Uiso 0.281(13) 1 calc R U P D -1
C93B C 0.055(3) 0.883(8) 0.532(4) 0.18(3) Uani 0.281(13) 1 d D U P D -1
H93C H 0.0547 0.8826 0.5642 0.221 Uiso 0.281(13) 1 calc R U P D -1
H93D H 0.0437 0.9414 0.5199 0.221 Uiso 0.281(13) 1 calc R U P D -1
C94B C 0.097(3) 0.869(8) 0.525(4) 0.18(3) Uani 0.281(13) 1 d D U P D -1
H94C H 0.0953 0.8545 0.4937 0.214 Uiso 0.281(13) 1 calc R U P D -1
H94D H 0.1124 0.9241 0.5326 0.214 Uiso 0.281(13) 1 calc R U P D -1
C95B C 0.116(3) 0.790(9) 0.554(4) 0.18(4) Uani 0.281(13) 1 d D U P D -1
H95C H 0.1181 0.8051 0.5854 0.217 Uiso 0.281(13) 1 calc R U P D -1
H95D H 0.1424 0.7779 0.5491 0.217 Uiso 0.281(13) 1 calc R U P D -1
C90C C 0.028(3) 1.199(6) 0.483(3) 0.13(3) Uani 0.219(13) 1 d D U P D -2
H90E H 0.0329 1.2329 0.4577 0.153 Uiso 0.219(13) 1 calc R U P D -2
H90F H 0.0501 1.2131 0.5086 0.153 Uiso 0.219(13) 1 calc R U P D -2
C91C C -0.010(3) 1.230(6) 0.494(3) 0.13(3) Uani 0.219(13) 1 d D U P D -2
H91E H -0.0076 1.2938 0.5036 0.160 Uiso 0.219(13) 1 calc R U P D -2
H91F H -0.0315 1.2272 0.4668 0.160 Uiso 0.219(13) 1 calc R U P D -2
C92C C -0.021(3) 1.172(7) 0.529(3) 0.12(3) Uani 0.219(13) 1 d D U P D -2
H92E H -0.0482 1.1896 0.5324 0.139 Uiso 0.219(13) 1 calc R U P D -2
H92F H -0.0029 1.1853 0.5575 0.139 Uiso 0.219(13) 1 calc R U P D -2
C93C C -0.021(3) 1.072(6) 0.520(3) 0.11(3) Uani 0.219(13) 1 d D U P D -2
H93E H -0.0477 1.0476 0.5180 0.138 Uiso 0.219(13) 1 calc R U P D -2
H93F H -0.0032 1.0423 0.5454 0.138 Uiso 0.219(13) 1 calc R U P D -2
C94C C -0.007(3) 1.047(6) 0.479(3) 0.12(3) Uani 0.219(13) 1 d D U P D -2
H94E H -0.0288 1.0600 0.4528 0.142 Uiso 0.219(13) 1 calc R U P D -2
H94F H -0.0016 0.9819 0.4788 0.142 Uiso 0.219(13) 1 calc R U P D -2
C95C C 0.029(3) 1.099(7) 0.473(4) 0.12(3) Uani 0.219(13) 1 d D U P D -2
H95E H 0.0527 1.0717 0.4934 0.147 Uiso 0.219(13) 1 calc R U P D -2
H95F H 0.0329 1.0909 0.4431 0.147 Uiso 0.219(13) 1 calc R U P D -2

loop_
_atom_site_aniso_label
_atom_site_aniso_U_11
_atom_site_aniso_U_22
_atom_site_aniso_U_33
_atom_site_aniso_U_23
_atom_site_aniso_U_13
_atom_site_aniso_U_12
N1 0.065(7) 0.030(8) 0.056(6) -0.001(5) -0.022(5) -0.007(6)
C1 0.047(7) 0.045(10) 0.055(8) -0.003(7) -0.014(6) 0.000(7)
C2 0.058(8) 0.029(9) 0.052(7) 0.000(6) -0.014(6) 0.005(7)
C3 0.050(7) 0.037(9) 0.045(6) -0.001(6) -0.015(6) 0.002(6)
C4 0.120(17) 0.031(10) 0.082(11) 0.004(8) -0.065(12) -0.001(10)
C5 0.15(2) 0.038(12) 0.112(16) -0.006(11) -0.090(16) 0.001(13)
C6 0.039(6) 0.040(9) 0.049(7) -0.008(6) -0.011(5) 0.002(6)
N2 0.044(6) 0.034(7) 0.041(5) 0.004(4) -0.005(4) -0.005(5)
C7 0.032(6) 0.039(9) 0.050(7) 0.014(6) -0.005(5) -0.009(6)
N3 0.046(6) 0.026(7) 0.049(6) 0.005(5) -0.003(5) -0.002(5)
C8 0.046(7) 0.033(9) 0.051(7) 0.002(6) -0.010(5) 0.002(6)
N4 0.050(6) 0.036(8) 0.056(6) -0.007(5) -0.010(5) -0.002(5)
N5 0.036(5) 0.041(8) 0.042(5) 0.002(5) -0.005(4) -0.001(5)
C9 0.048(7) 0.045(10) 0.046(7) -0.002(6) -0.016(6) 0.002(7)
C10 0.047(7) 0.042(10) 0.065(8) -0.003(7) -0.009(6) 0.003(7)
C11 0.037(6) 0.036(8) 0.036(5) 0.008(5) -0.008(5) -0.005(5)
C12 0.050(7) 0.041(9) 0.040(6) 0.007(6) -0.009(5) 0.001(6)
C13 0.050(7) 0.033(9) 0.052(7) 0.008(6) -0.010(6) 0.007(6)
N6 0.057(7) 0.036(8) 0.040(5) 0.000(5) 0.002(5) 0.007(5)
C14 0.050(8) 0.038(10) 0.072(9) -0.009(7) -0.015(7) 0.005(7)
C15 0.060(9) 0.033(10) 0.070(9) -0.005(7) -0.018(7) 0.010(7)
C16 0.044(7) 0.039(9) 0.046(6) -0.004(6) 0.000(5) 0.003(6)
C17 0.048(7) 0.034(9) 0.046(6) -0.001(6) 0.002(5) 0.005(6)
C18 0.055(8) 0.039(10) 0.052(7) 0.000(6) -0.006(6) -0.012(7)
I1 0.077(6) 0.062(9) 0.055(7) 0.003(5) -0.028(6) -0.021(7)
I2 0.137(16) 0.086(11) 0.123(14) -0.027(8) 0.060(11) -0.006(8)
I5A 0.0576(16) 0.078(2) 0.0608(15) 0.0030(8) 0.0041(6) 0.0214(10)
I6A 0.070(3) 0.0442(14) 0.0700(13) 0.0063(10) 0.0065(18) -0.0025(19)
I9A 0.067(2) 0.0452(17) 0.079(2) 0.0116(9) 0.0268(15) 0.0118(10)
I10A 0.100(2) 0.056(2) 0.069(2) -0.0094(17) -0.009(2) 0.0018(19)
I1B 0.093(3) 0.059(3) 0.054(2) 0.0159(19) 0.002(2) 0.015(2)
Zn1 0.0572(10) 0.0346(12) 0.0463(9) 0.0005(8) 0.0072(7) 0.0026(9)
I2B 0.051(3) 0.043(2) 0.051(2) 0.0021(13) 0.0070(15) -0.0039(9)
I5B 0.22(3) 0.21(3) 0.18(2) 0.002(18) -0.029(15) 0.081(19)
I6B 0.068(10) 0.045(7) 0.083(6) 0.001(5) -0.009(7) -0.009(7)
I9B 0.21(2) 0.085(11) 0.24(2) 0.030(10) 0.143(19) 0.039(10)
I10B 0.120(9) 0.064(9) 0.096(10) -0.026(7) 0.054(8) -0.033(7)
N7 0.053(7) 0.052(9) 0.062(7) -0.013(6) 0.008(5) -0.006(6)
C19 0.053(9) 0.12(2) 0.063(9) -0.025(11) 0.018(7) -0.024(10)
C20 0.062(10) 0.080(16) 0.090(12) -0.024(11) 0.033(9) -0.024(10)
C21 0.060(9) 0.054(11) 0.057(8) -0.008(7) 0.007(7) -0.017(8)
C22 0.083(13) 0.14(2) 0.084(13) -0.061(15) 0.031(10) -0.056(15)
C23 0.092(14) 0.13(2) 0.090(13) -0.056(14) 0.045(11) -0.063(15)
C24 0.048(8) 0.058(12) 0.047(7) -0.006(7) -0.004(6) -0.012(7)
N8 0.044(6) 0.046(8) 0.044(5) 0.001(5) 0.007(4) -0.001(5)
C25 0.038(6) 0.055(11) 0.047(7) 0.002(6) -0.009(5) -0.009(6)
N9 0.042(6) 0.047(8) 0.047(5) -0.007(5) 0.003(4) -0.005(5)
C26 0.043(7) 0.049(10) 0.047(6) -0.008(6) 0.005(5) -0.009(6)
N10 0.043(6) 0.053(9) 0.060(7) -0.013(6) 0.006(5) -0.004(6)
N11 0.031(5) 0.053(8) 0.049(6) 0.003(5) -0.003(4) 0.000(5)
C27 0.061(9) 0.063(12) 0.041(6) -0.003(7) 0.004(6) -0.018(8)
C28 0.058(9) 0.071(13) 0.048(7) -0.009(8) 0.002(6) -0.021(8)
C29 0.038(6) 0.046(10) 0.058(7) -0.011(7) 0.007(5) -0.005(6)
C30 0.051(8) 0.055(11) 0.044(6) 0.001(7) 0.002(5) -0.001(7)
C31 0.047(7) 0.054(10) 0.041(6) 0.000(6) -0.005(5) -0.003(7)
I3 0.0626(6) 0.0860(10) 0.0561(5) 0.0109(6) 0.0061(4) -0.0142(6)
Zn2 0.0387(9) 0.0432(12) 0.0459(8) 0.0067(8) -0.0064(7) -0.0027(8)
I4 0.0796(7) 0.0457(7) 0.0768(7) -0.0015(5) -0.0137(5) 0.0102(6)
N12 0.046(6) 0.042(8) 0.047(6) 0.000(5) -0.007(5) 0.006(5)
C32 0.041(7) 0.054(11) 0.046(7) -0.004(6) -0.001(5) 0.007(7)
C33 0.039(7) 0.048(10) 0.054(7) 0.000(7) -0.003(5) -0.005(6)
C34 0.044(7) 0.044(9) 0.033(5) -0.002(5) -0.003(5) -0.003(6)
C35 0.046(7) 0.071(13) 0.062(8) -0.003(8) 0.011(6) -0.014(8)
C36 0.060(9) 0.038(10) 0.065(8) -0.010(7) 0.009(7) -0.023(7)
Zn3 0.0486(10) 0.0414(13) 0.0459(9) 0.0033(8) -0.0075(7) 0.0051(8)
N13 0.051(6) 0.037(8) 0.048(6) 0.000(5) -0.011(5) -0.004(5)
C37 0.069(10) 0.053(12) 0.067(10) 0.018(8) -0.031(8) -0.014(8)
C38 0.072(10) 0.044(11) 0.067(9) 0.011(8) -0.023(8) -0.005(8)
C39 0.040(6) 0.035(9) 0.057(7) 0.001(6) -0.005(5) -0.003(6)
C40 0.048(8) 0.040(9) 0.054(7) -0.003(6) -0.016(6) -0.006(7)
C41 0.057(8) 0.031(9) 0.059(8) -0.002(6) -0.009(6) -0.002(7)
C42 0.045(7) 0.031(9) 0.055(7) 0.000(6) -0.011(6) -0.002(6)
N14 0.050(6) 0.033(7) 0.048(6) -0.002(5) -0.006(5) -0.006(5)
C43 0.044(7) 0.041(9) 0.045(6) 0.010(6) -0.004(5) 0.000(6)
N15 0.045(6) 0.043(8) 0.042(5) -0.001(5) -0.009(4) -0.003(5)
C44 0.058(8) 0.039(10) 0.041(6) -0.004(6) -0.007(6) -0.003(7)
N16 0.042(6) 0.046(8) 0.050(6) 0.001(5) -0.004(5) -0.006(5)
N17 0.057(7) 0.031(7) 0.065(7) 0.003(6) 0.014(6) 0.002(6)
C45 0.052(8) 0.040(10) 0.071(9) 0.004(7) 0.010(7) 0.004(7)
C46 0.057(8) 0.048(11) 0.055(8) 0.010(7) -0.007(6) -0.004(7)
C47 0.047(7) 0.032(9) 0.053(7) -0.006(6) 0.010(6) -0.003(6)
C48 0.051(8) 0.049(11) 0.068(9) 0.007(8) -0.007(7) 0.007(7)
C49 0.069(10) 0.040(11) 0.068(9) 0.004(8) -0.005(8) -0.004(8)
N18 0.035(5) 0.049(9) 0.052(6) 0.005(6) -0.011(4) 0.008(5)
C50 0.059(9) 0.053(11) 0.041(6) 0.006(6) -0.013(6) -0.006(7)
C51 0.056(8) 0.050(11) 0.053(8) 0.014(7) -0.014(6) -0.007(7)
C52 0.041(7) 0.047(10) 0.052(7) 0.003(7) -0.004(5) -0.002(6)
C53 0.078(11) 0.037(10) 0.056(8) 0.016(7) -0.022(7) -0.007(8)
C54 0.064(9) 0.052(12) 0.053(8) 0.011(7) -0.020(7) 0.011(8)
I7 0.1110(11) 0.0512(9) 0.1047(10) -0.0013(8) -0.0212(8) 0.0023(8)
Zn4 0.0587(12) 0.0420(13) 0.0508(10) 0.0042(9) -0.0176(8) -0.0114(9)
I8 0.0865(9) 0.0927(12) 0.0738(7) 0.0104(7) 0.0005(6) -0.0258(8)
N19 0.045(6) 0.038(8) 0.051(6) 0.005(5) -0.006(5) -0.007(5)
C55 0.048(7) 0.034(9) 0.049(7) 0.008(6) -0.007(6) 0.002(6)
C56 0.036(6) 0.056(11) 0.057(8) -0.006(7) 0.002(5) 0.002(6)
C57 0.034(6) 0.042(9) 0.052(7) -0.001(6) -0.007(5) 0.004(6)
C58 0.060(9) 0.047(10) 0.063(8) 0.004(7) 0.013(7) 0.014(7)
C59 0.054(8) 0.050(11) 0.073(10) 0.005(8) 0.013(7) 0.009(7)
C60 0.037(6) 0.038(9) 0.051(7) 0.000(6) -0.006(5) 0.001(6)
N20 0.043(6) 0.054(9) 0.048(6) 0.002(6) 0.000(4) 0.006(6)
C61 0.034(6) 0.037(9) 0.064(8) 0.002(6) -0.003(5) 0.003(6)
N21 0.045(6) 0.042(8) 0.065(7) 0.008(6) 0.004(5) 0.004(6)
C62 0.035(7) 0.041(10) 0.083(10) 0.011(8) 0.005(6) -0.006(6)
N22 0.033(5) 0.051(9) 0.057(6) 0.013(6) 0.002(5) 0.002(5)
N23 0.059(8) 0.052(10) 0.070(8) 0.011(7) 0.016(6) 0.013(7)
C63 0.069(10) 0.064(13) 0.077(10) 0.034(9) 0.027(8) 0.019(9)
C64 0.055(8) 0.060(13) 0.077(10) 0.031(9) 0.012(7) 0.015(8)
C65 0.042(7) 0.056(11) 0.070(9) 0.029(8) 0.008(6) 0.006(7)
C66 0.13(2) 0.16(3) 0.21(3) 0.12(3) 0.12(2) 0.10(2)
C67 0.15(2) 0.11(2) 0.14(2) 0.098(19) 0.094(19) 0.065(19)
Zn5 0.0695(13) 0.0337(13) 0.0664(12) 0.0056(9) 0.0195(10) -0.0004(10)
N24 0.042(6) 0.055(9) 0.057(7) -0.004(6) -0.001(5) 0.009(6)
C68 0.071(11) 0.109(19) 0.055(9) 0.011(10) 0.003(8) 0.046(12)
C69 0.082(11) 0.065(13) 0.060(9) 0.005(9) 0.013(8) 0.037(10)
C70 0.033(6) 0.048(10) 0.055(7) -0.008(6) -0.001(5) 0.001(6)
C71 0.046(7) 0.043(10) 0.069(9) 0.010(7) 0.000(6) 0.007(7)
C72 0.045(7) 0.046(10) 0.058(8) 0.003(7) 0.002(6) 0.010(6)
I11 0.0613(6) 0.0831(10) 0.0606(6) -0.0148(6) 0.0004(5) 0.0139(6)
Zn6 0.0374(9) 0.0479(13) 0.0519(9) -0.0065(9) -0.0086(7) 0.0068(8)
I12 0.0645(6) 0.0527(8) 0.0910(8) -0.0022(6) -0.0011(5) -0.0085(6)
C101 0.127(18) 0.098(18) 0.077(12) -0.016(12) 0.022(12) -0.031(15)
C102 0.102(15) 0.11(2) 0.088(13) -0.052(13) 0.013(11) -0.021(14)
C103 0.082(13) 0.17(2) 0.063(10) -0.046(14) -0.007(9) 0.033(15)
C104 0.090(14) 0.15(2) 0.071(11) -0.025(14) 0.020(10) 0.006(16)
C105 0.077(11) 0.108(18) 0.061(9) -0.012(10) -0.006(8) -0.042(11)
C106 0.110(17) 0.15(3) 0.067(12) 0.021(15) -0.016(11) -0.052(18)
C107 0.104(17) 0.13(2) 0.079(13) 0.018(14) -0.035(12) -0.031(16)
C108 0.083(13) 0.099(17) 0.069(11) 0.007(11) -0.014(10) -0.034(12)
C109 0.066(11) 0.096(16) 0.067(9) -0.003(10) 0.000(8) -0.027(10)
C110 0.077(11) 0.094(15) 0.055(8) -0.004(9) 0.009(7) -0.036(11)
C111 0.089(14) 0.097(18) 0.072(11) -0.016(11) 0.016(10) -0.035(13)
C112 0.108(16) 0.099(19) 0.107(15) -0.029(15) 0.044(13) -0.025(15)
C113 0.066(11) 0.112(19) 0.132(17) -0.008(15) 0.032(12) -0.023(12)
C114 0.049(9) 0.115(19) 0.119(16) -0.015(15) 0.001(10) -0.006(11)
C115 0.107(18) 0.12(2) 0.18(3) 0.00(2) -0.049(19) 0.033(18)
C116 0.101(19) 0.13(3) 0.20(3) -0.03(2) -0.01(2) 0.032(19)
C117 0.073(13) 0.11(2) 0.16(2) -0.044(18) 0.044(14) -0.007(13)
C118 0.071(11) 0.067(14) 0.087(12) -0.011(10) 0.010(9) -0.016(10)
C119 0.082(12) 0.084(16) 0.061(9) -0.007(10) -0.012(8) 0.005(11)
O101 0.154(18) 0.24(3) 0.105(13) -0.101(17) -0.037(12) 0.08(2)
O102 0.141(14) 0.094(13) 0.059(7) -0.008(8) 0.020(8) -0.013(11)
O103 0.129(15) 0.096(16) 0.23(3) -0.060(16) 0.086(17) -0.026(13)
C201 0.18(3) 0.34(5) 0.14(3) -0.06(4) -0.02(3) 0.08(4)
C202 0.17(4) 0.37(6) 0.15(3) -0.08(4) -0.03(3) 0.09(4)
C203 0.12(3) 0.41(6) 0.17(3) -0.03(4) 0.00(3) 0.04(4)
C204 0.11(3) 0.35(5) 0.18(4) -0.01(4) 0.03(3) 0.01(4)
C205 0.11(2) 0.30(4) 0.12(2) -0.01(3) 0.05(2) 0.00(3)
C206 0.12(2) 0.29(4) 0.16(3) 0.00(3) 0.08(2) -0.08(3)
C207 0.15(3) 0.26(4) 0.14(3) 0.03(3) 0.05(2) -0.07(3)
C208 0.12(2) 0.21(3) 0.095(17) 0.02(2) 0.043(16) -0.03(2)
C209 0.12(2) 0.23(3) 0.067(14) 0.01(2) 0.028(15) 0.03(2)
C210 0.16(3) 0.31(4) 0.10(2) -0.02(3) 0.03(2) 0.06(3)
C211 0.14(3) 0.16(3) 0.11(2) 0.03(2) 0.01(2) 0.04(3)
C212 0.12(2) 0.14(3) 0.12(2) 0.02(2) 0.034(19) -0.01(2)
C213 0.090(17) 0.13(3) 0.15(2) 0.02(2) 0.019(18) -0.014(18)
C214 0.102(18) 0.13(2) 0.110(19) -0.006(18) 0.034(16) -0.046(18)
C215 0.14(2) 0.12(3) 0.12(2) 0.00(2) -0.01(2) -0.04(2)
C216 0.15(3) 0.11(3) 0.20(3) -0.03(3) 0.01(3) -0.04(2)
C217 0.087(18) 0.13(3) 0.22(3) -0.02(3) 0.04(2) -0.02(2)
C218 0.10(2) 0.13(3) 0.074(15) -0.001(17) 0.022(14) 0.01(2)
C219 0.23(5) 0.34(8) 0.13(4) -0.10(5) 0.04(4) 0.09(5)
O201 0.10(2) 0.67(10) 0.25(5) -0.04(7) -0.05(3) 0.01(5)
O202 0.30(5) 0.19(4) 0.16(3) 0.02(3) -0.03(3) 0.12(4)
O203 0.14(3) 0.13(3) 0.33(5) -0.03(3) 0.03(3) -0.01(2)
C301 0.21(4) 0.18(4) 0.36(5) 0.03(4) 0.11(4) 0.08(3)
C302 0.25(4) 0.21(4) 0.39(5) 0.01(4) 0.14(4) 0.04(4)
C303 0.23(4) 0.21(4) 0.38(5) -0.03(4) 0.09(4) -0.01(4)
C304 0.23(4) 0.19(4) 0.41(5) -0.01(4) 0.05(4) 0.01(4)
C305 0.23(4) 0.15(3) 0.36(4) -0.03(3) 0.11(3) 0.01(3)
C306 0.21(4) 0.23(4) 0.40(5) -0.04(4) 0.13(4) -0.01(4)
C307 0.20(3) 0.24(4) 0.35(5) -0.06(4) 0.13(4) -0.03(4)
C308 0.21(3) 0.23(4) 0.33(4) -0.11(3) 0.12(3) 0.04(3)
C309 0.19(3) 0.23(4) 0.29(4) -0.08(3) 0.13(3) 0.04(3)
C310 0.21(3) 0.20(3) 0.30(3) -0.02(3) 0.15(3) 0.05(3)
C311 0.24(4) 0.29(4) 0.35(4) -0.12(4) 0.11(4) 0.07(4)
C312 0.26(4) 0.30(5) 0.36(4) -0.11(4) 0.09(4) 0.05(4)
C313 0.21(3) 0.33(4) 0.31(4) -0.12(3) 0.12(3) 0.08(3)
C314 0.17(3) 0.29(4) 0.35(4) -0.07(3) 0.12(3) 0.08(3)
C315 0.19(4) 0.32(5) 0.37(5) -0.05(4) 0.10(4) 0.08(4)
C316 0.20(4) 0.33(5) 0.34(5) -0.06(5) 0.06(4) 0.08(4)
C317 0.21(4) 0.34(5) 0.31(4) -0.08(4) 0.07(4) 0.05(4)
C318 0.18(4) 0.48(9) 0.21(5) -0.09(6) 0.07(4) 0.06(6)
C319 0.22(5) 0.26(6) 0.29(4) 0.00(4) 0.15(3) 0.05(5)
O301 0.15(3) 0.46(7) 0.37(6) -0.03(6) 0.05(3) 0.03(5)
O302 0.29(5) 0.38(6) 0.35(5) -0.22(5) 0.01(4) 0.15(5)
O303 0.24(4) 0.24(5) 0.32(5) -0.07(4) 0.01(4) 0.06(4)
C90A 0.59(8) 0.57(8) 0.56(7) 0.04(6) 0.20(6) -0.03(6)
C91A 0.61(8) 0.57(8) 0.57(7) 0.04(6) 0.21(6) -0.04(6)
C92A 0.60(8) 0.56(7) 0.61(8) 0.05(6) 0.20(6) -0.05(6)
C93A 0.60(8) 0.56(7) 0.60(8) 0.05(6) 0.20(6) -0.06(6)
C94A 0.60(8) 0.56(8) 0.58(7) 0.04(6) 0.16(6) -0.06(6)
C95A 0.60(8) 0.57(8) 0.55(7) 0.04(6) 0.18(6) -0.06(6)
C90B 0.21(6) 0.22(7) 0.16(5) 0.00(5) 0.05(5) -0.04(5)
C91B 0.21(6) 0.24(7) 0.14(5) -0.01(5) 0.08(5) -0.04(5)
C92B 0.21(6) 0.22(6) 0.14(5) 0.00(5) 0.08(5) -0.04(5)
C93B 0.20(6) 0.20(6) 0.16(5) 0.00(5) 0.07(5) -0.06(5)
C94B 0.20(6) 0.20(6) 0.16(5) -0.01(5) 0.08(5) -0.02(5)
C95B 0.20(6) 0.20(6) 0.15(5) -0.02(5) 0.06(5) -0.04(5)
C90C 0.14(5) 0.15(6) 0.06(4) -0.04(4) -0.05(4) 0.02(5)
C91C 0.14(5) 0.16(6) 0.07(4) -0.02(4) -0.03(4) 0.01(5)
C92C 0.12(5) 0.13(5) 0.07(4) -0.01(4) -0.02(4) 0.04(4)
C93C 0.12(5) 0.12(5) 0.09(4) 0.00(4) -0.01(4) 0.05(4)
C94C 0.13(5) 0.12(5) 0.09(4) -0.02(4) -0.02(4) 0.04(4)
C95C 0.14(5) 0.13(6) 0.08(4) -0.03(4) -0.01(4) 0.02(5)

loop_
_atom_type_symbol
_atom_type_description
_atom_type_scat_dispersion_real
_atom_type_scat_dispersion_imag
_atom_type_scat_source
C C 0.0181 0.0091 'International Tables Vol C Tables 4.2.6.8 and 6.1.1.4'
H H 0.0000 0.0000 'International Tables Vol C Tables 4.2.6.8 and 6.1.1.4'
N N 0.0311 0.0180 'International Tables Vol C Tables 4.2.6.8 and 6.1.1.4'
O O 0.0492 0.0322 'International Tables Vol C Tables 4.2.6.8 and 6.1.1.4'
Zn Zn -1.5491 0.6778 'International Tables Vol C Tables 4.2.6.8 and 6.1.1.4'
I I -0.3257 6.8362 'International Tables Vol C Tables 4.2.6.8 and 6.1.1.4'

loop_
_geom_angle_atom_site_label_1
_geom_angle_atom_site_label_2
_geom_angle_atom_site_label_3
_geom_angle
_geom_angle_site_symmetry_1
_geom_angle_site_symmetry_3
C5 N1 C1 117.5(14) . .
C5 N1 Zn4 119.4(11) . 1_554
C1 N1 Zn4 122.2(11) . 1_554
N1 C1 C2 123.2(16) . .
N1 C1 H1 118.4 . .
C2 C1 H1 118.4 . .
C3 C2 C1 119.5(14) . .
C3 C2 H2 120.2 . .
C1 C2 H2 120.2 . .
C2 C3 C4 118.4(14) . .
C2 C3 C6 124.1(13) . .
C4 C3 C6 117.4(15) . .
C5 C4 C3 116.9(17) . .
C5 C4 H4 121.5 . .
C3 C4 H4 121.5 . .
N1 C5 C4 124.3(17) . .
N1 C5 H5 117.8 . .
C4 C5 H5 117.8 . .
N4 C6 N2 125.7(13) . .
N4 C6 C3 117.3(12) . .
N2 C6 C3 117.0(13) . .
C7 N2 C6 111.7(13) . .
N3 C7 N2 129.0(12) . .
N3 C7 C11 116.1(12) . .
N2 C7 C11 114.9(14) . .
C8 N3 C7 111.5(12) . .
N4 C8 N3 127.5(15) . .
N4 C8 C16 116.3(13) . .
N3 C8 C16 116.2(13) . .
C8 N4 C6 114.4(12) . .
C9 N5 C13 119.0(12) . .
C9 N5 Zn2 119.3(9) . 3_545
C13 N5 Zn2 121.7(10) . 3_545
N5 C9 C10 122.8(14) . .
N5 C9 H9 118.6 . .
C10 C9 H9 118.6 . .
C11 C10 C9 119.8(16) . .
C11 C10 H10 120.1 . .
C9 C10 H10 120.1 . .
C10 C11 C12 117.4(13) . .
C10 C11 C7 122.9(15) . .
C12 C11 C7 119.7(12) . .
C13 C12 C11 119.8(13) . .
C13 C12 H12 120.1 . .
C11 C12 H12 120.1 . .
N5 C13 C12 121.0(15) . .
N5 C13 H13 119.5 . .
C12 C13 H13 119.5 . .
C18 N6 C14 116.7(14) . .
C18 N6 Zn1 125.1(11) . .
C14 N6 Zn1 118.3(10) . .
N6 C14 C15 122.5(14) . .
N6 C14 H14 118.7 . .
C15 C14 H14 118.7 . .
C14 C15 C16 119.1(15) . .
C14 C15 H15 120.5 . .
C16 C15 H15 120.5 . .
C17 C16 C15 118.0(15) . .
C17 C16 C8 123.4(13) . .
C15 C16 C8 118.4(13) . .
C18 C17 C16 118.5(13) . .
C18 C17 H17 120.8 . .
C16 C17 H17 120.8 . .
N6 C18 C17 125.0(14) . .
N6 C18 H18 117.5 . .
C17 C18 H18 117.5 . .
N7 Zn1 N6 103.8(6) . .
N7 Zn1 I1B 109.6(5) . .
N6 Zn1 I1B 105.7(4) . .
N7 Zn1 I2B 104.5(4) . .
N6 Zn1 I2B 113.4(4) . .
I1B Zn1 I2B 118.8(3) . .
N7 Zn1 I2 104.8(5) . .
N6 Zn1 I2 109.9(9) . .
N7 Zn1 I1 106.2(7) . .
N6 Zn1 I1 106.2(6) . .
I2 Zn1 I1 124.2(10) . .
C23 N7 C19 116.9(14) . .
C23 N7 Zn1 119.3(11) . .
C19 N7 Zn1 123.6(11) . .
C20 C19 N7 122.9(16) . .
C20 C19 H19 118.5 . .
N7 C19 H19 118.5 . .
C19 C20 C21 120.4(18) . .
C19 C20 H20 119.8 . .
C21 C20 H20 119.8 . .
C22 C21 C20 118.7(17) . .
C22 C21 C24 119.6(15) . .
C20 C21 C24 121.6(15) . .
C21 C22 C23 119.3(18) . .
C21 C22 H22 120.4 . .
C23 C22 H22 120.4 . .
N7 C23 C22 121.6(17) . .
N7 C23 H23 119.2 . .
C22 C23 H23 119.2 . .
N8 C24 N10 124.1(14) . .
N8 C24 C21 119.5(14) . .
N10 C24 C21 116.4(14) . .
C25 N8 C24 114.4(13) . .
N9 C25 N8 126.7(15) . .
N9 C25 C34 115.2(13) . .
N8 C25 C34 117.9(13) . .
C25 N9 C26 113.9(12) . .
N10 C26 N9 125.8(14) . .
N10 C26 C29 118.2(13) . .
N9 C26 C29 116.0(12) . .
C26 N10 C24 114.8(13) . .
C27 N11 C31 118.4(13) . .
C27 N11 Zn2 119.5(10) . .
C31 N11 Zn2 122.1(10) . .
N11 C27 C28 123.3(14) . .
N11 C27 H27 118.3 . .
C28 C27 H27 118.3 . .
C27 C28 C29 118.6(14) . .
C27 C28 H28 120.7 . .
C29 C28 H28 120.7 . .
C28 C29 C30 117.5(14) . .
C28 C29 C26 120.2(13) . .
C30 C29 C26 122.3(13) . .
C31 C30 C29 120.1(14) . .
C31 C30 H30 120.0 . .
C29 C30 H30 120.0 . .
C30 C31 N11 121.9(14) . .
C30 C31 H31 119.0 . .
N11 C31 H31 119.0 . .
N11 Zn2 N5 101.9(5) . 3_455
N11 Zn2 I4 105.0(4) . .
N5 Zn2 I4 107.1(4) 3_455 .
N11 Zn2 I3 105.4(3) . .
N5 Zn2 I3 109.3(3) 3_455 .
I4 Zn2 I3 125.64(9) . .
C36 N12 C32 117.9(13) . .
C36 N12 Zn3 118.5(10) . .
C32 N12 Zn3 122.9(10) . .
N12 C32 C33 121.8(14) . .
N12 C32 H32 119.1 . .
C33 C32 H32 119.1 . .
C32 C33 C34 121.2(15) . .
C32 C33 H33 119.4 . .
C34 C33 H33 119.4 . .
C33 C34 C35 117.3(15) . .
C33 C34 C25 121.8(13) . .
C35 C34 C25 120.9(13) . .
C36 C35 C34 119.2(15) . .
C36 C35 H35 120.4 . .
C34 C35 H35 120.4 . .
N12 C36 C35 122.5(14) . .
N12 C36 H36 118.8 . .
C35 C36 H36 118.8 . .
N13 Zn3 N12 98.3(5) . .
N13 Zn3 I5B 107.2(13) . .
N12 Zn3 I5B 105.9(9) . .
N13 Zn3 I6A 111.5(4) . .
N12 Zn3 I6A 105.8(4) . .
N13 Zn3 I5A 100.7(4) . .
N12 Zn3 I5A 107.3(4) . .
I6A Zn3 I5A 129.1(2) . .
N13 Zn3 I6B 104.6(7) . .
N12 Zn3 I6B 103.5(8) . .
I5B Zn3 I6B 132.4(10) . .
C37 N13 C41 116.6(13) . .
C37 N13 Zn3 118.9(10) . .
C41 N13 Zn3 123.2(11) . .
N13 C37 C38 125.2(15) . .
N13 C37 H37 117.4 . .
C38 C37 H37 117.4 . .
C39 C38 C37 118.1(17) . .
C39 C38 H38 121.0 . .
C37 C38 H38 121.0 . .
C38 C39 C40 118.4(14) . .
C38 C39 C42 120.8(15) . .
C40 C39 C42 120.8(12) . .
C41 C40 C39 118.9(13) . .
C41 C40 H40 120.5 . .
C39 C40 H40 120.5 . .
C40 C41 N13 122.7(16) . .
C40 C41 H41 118.6 . .
N13 C41 H41 118.6 . .
N16 C42 N14 122.5(13) . .
N16 C42 C39 120.2(14) . .
N14 C42 C39 117.3(12) . .
C43 N14 C42 116.4(12) . .
N14 C43 N15 124.5(15) . .
N14 C43 C47 115.2(13) . .
N15 C43 C47 120.3(13) . .
C44 N15 C43 114.5(12) . .
N16 C44 N15 124.8(13) . .
N16 C44 C52 116.5(14) . .
N15 C44 C52 118.6(13) . .
C44 N16 C42 116.8(14) . .
C45 N17 C49 117.1(15) . .
C45 N17 Zn5 124.7(11) . .
C49 N17 Zn5 118.0(11) . .
N17 C45 C46 123.9(15) . .
N17 C45 H45 118.0 . .
C46 C45 H45 118.0 . .
C45 C46 C47 117.7(15) . .
C45 C46 H46 121.1 . .
C47 C46 H46 121.1 . .
C48 C47 C46 118.2(15) . .
C48 C47 C43 120.7(15) . .
C46 C47 C43 121.1(13) . .
C47 C48 C49 119.0(16) . .
C47 C48 H48 120.5 . .
C49 C48 H48 120.5 . .
N17 C49 C48 123.8(16) . .
N17 C49 H49 118.1 . .
C48 C49 H49 118.1 . .
C50 N18 C54 118.3(13) . .
C50 N18 Zn6 122.9(12) . 3
C54 N18 Zn6 118.8(9) . 3
N18 C50 C51 123.6(16) . .
N18 C50 H50 118.2 . .
C51 C50 H50 118.2 . .
C50 C51 C52 118.7(14) . .
C50 C51 H51 120.7 . .
C52 C51 H51 120.7 . .
C51 C52 C53 119.1(14) . .
C51 C52 C44 119.6(13) . .
C53 C52 C44 121.3(15) . .
C54 C53 C52 118.1(16) . .
C54 C53 H53 121.0 . .
C52 C53 H53 121.0 . .
N18 C54 C53 122.2(13) . .
N18 C54 H54 118.9 . .
C53 C54 H54 118.9 . .
N1 Zn4 N19 99.1(5) 1_556 .
N1 Zn4 I7 108.5(4) 1_556 .
N19 Zn4 I7 105.7(4) . .
N1 Zn4 I8 103.0(4) 1_556 .
N19 Zn4 I8 107.7(4) . .
I7 Zn4 I8 129.02(11) . .
C59 N19 C55 118.8(14) . .
C59 N19 Zn4 120.7(11) . .
C55 N19 Zn4 119.7(10) . .
N19 C55 C56 121.1(14) . .
N19 C55 H55 119.4 . .
C56 C55 H55 119.4 . .
C57 C56 C55 119.9(15) . .
C57 C56 H56 120.1 . .
C55 C56 H56 120.1 . .
C56 C57 C58 118.0(15) . .
C56 C57 C60 121.1(14) . .
C58 C57 C60 121.0(14) . .
C59 C58 C57 118.0(15) . .
C59 C58 H58 121.0 . .
C57 C58 H58 121.0 . .
N19 C59 C58 124.0(16) . .
N19 C59 H59 118.0 . .
C58 C59 H59 118.0 . .
N20 C60 N22 124.7(14) . .
N20 C60 C57 118.0(13) . .
N22 C60 C57 117.2(13) . .
C60 N20 C61 115.0(13) . .
N21 C61 N20 125.1(13) . .
N21 C61 C70 117.1(13) . .
N20 C61 C70 117.8(13) . .
C62 N21 C61 114.9(14) . .
N21 C62 N22 125.7(15) . .
N21 C62 C65 117.0(14) . .
N22 C62 C65 117.2(15) . .
C62 N22 C60 114.3(13) . .
C67 N23 C63 115.2(15) . .
C67 N23 Zn5 120.0(12) . .
C63 N23 Zn5 124.8(12) . .
N23 C63 C64 123.7(17) . .
N23 C63 H63 118.1 . .
C64 C63 H63 118.1 . .
C63 C64 C65 120.5(16) . .
C63 C64 H64 119.8 . .
C65 C64 H64 119.8 . .
C64 C65 C66 116.0(16) . .
C64 C65 C62 123.3(14) . .
C66 C65 C62 120.7(16) . .
C67 C66 C65 118(2) . .
C67 C66 H66 121.2 . .
C65 C66 H66 121.2 . .
N23 C67 C66 127(2) . .
N23 C67 H67 116.7 . .
C66 C67 H67 116.7 . .
N23 Zn5 N17 100.8(6) . .
N23 Zn5 I10B 111.6(7) . .
N17 Zn5 I10B 106.6(7) . .
N23 Zn5 I9B 105.7(6) . .
N17 Zn5 I9B 106.9(10) . .
I10B Zn5 I9B 123.0(9) . .
N23 Zn5 I9A 107.1(4) . .
N17 Zn5 I9A 112.5(4) . .
N23 Zn5 I10A 107.9(5) . .
N17 Zn5 I10A 105.4(4) . .
I9A Zn5 I10A 121.2(2) . .
C72 N24 C68 118.4(14) . .
C72 N24 Zn6 123.2(11) . .
C68 N24 Zn6 118.4(11) . .
N24 C68 C69 121.9(17) . .
N24 C68 H68 119.1 . .
C69 C68 H68 119.1 . .
C70 C69 C68 119.1(16) . .
C70 C69 H69 120.4 . .
C68 C69 H69 120.4 . .
C69 C70 C71 119.9(14) . .
C69 C70 C61 120.8(14) . .
C71 C70 C61 118.9(14) . .
C70 C71 C72 115.8(15) . .
C70 C71 H71 122.1 . .
C72 C71 H71 122.1 . .
N24 C72 C71 124.7(16) . .
N24 C72 H72 117.6 . .
C71 C72 H72 117.6 . .
N18 Zn6 N24 100.8(5) 3_445 .
N18 Zn6 I11 107.8(4) 3_445 .
N24 Zn6 I11 107.7(4) . .
N18 Zn6 I12 107.0(4) 3_445 .
N24 Zn6 I12 107.4(4) . .
I11 Zn6 I12 123.85(10) . .
C102 C101 C110 119(2) . .
C102 C101 H73 107.6 . .
C110 C101 H73 107.6 . .
C102 C101 H74 107.6 . .
C110 C101 H74 107.6 . .
H73 C101 H74 107.0 . .
C101 C102 C103 110(2) . .
C101 C102 H75 109.6 . .
C103 C102 H75 109.6 . .
C101 C102 H76 109.6 . .
C103 C102 H76 109.6 . .
H75 C102 H76 108.1 . .
O101 C103 C104 123(3) . .
O101 C103 C102 120(3) . .
C104 C103 C102 117.1(19) . .
C105 C104 C103 123(2) . .
C105 C104 H85 118.4 . .
C103 C104 H85 118.4 . .
C104 C105 C106 118(2) . .
C104 C105 C110 123(2) . .
C106 C105 C110 119.3(19) . .
C105 C106 C107 115(2) . .
C105 C106 H77 108.6 . .
C107 C106 H77 108.6 . .
C105 C106 H78 108.6 . .
C107 C106 H78 108.6 . .
H77 C106 H78 107.6 . .
C106 C107 C108 110.6(19) . .
C106 C107 H79 109.5 . .
C108 C107 H79 109.5 . .
C106 C107 H80 109.5 . .
C108 C107 H80 109.5 . .
H79 C107 H80 108.1 . .
C114 C108 C109 111.2(17) . .
C114 C108 C107 114.2(19) . .
C109 C108 C107 108.0(18) . .
C114 C108 H86 107.7 . .
C109 C108 H86 107.7 . .
C107 C108 H86 107.7 . .
C111 C109 C108 109.4(17) . .
C111 C109 C110 114.1(17) . .
C108 C109 C110 115.9(16) . .
C111 C109 H87 105.4 . .
C108 C109 H87 105.4 . .
C110 C109 H87 105.4 . .
C119 C110 C101 110.3(19) . .
C119 C110 C105 104.8(15) . .
C101 C110 C105 109.3(17) . .
C119 C110 C109 113.1(16) . .
C101 C110 C109 111.8(17) . .
C105 C110 C109 107.2(18) . .
O102 C111 C112 121(2) . .
O102 C111 C109 123(2) . .
C112 C111 C109 116(2) . .
C111 C112 C113 108.5(19) . .
C111 C112 H88 110.0 . .
C113 C112 H88 110.0 . .
C111 C112 H89 110.0 . .
C113 C112 H89 110.0 . .
H88 C112 H89 108.4 . .
C118 C113 C114 114.9(18) . .
C118 C113 C117 111(2) . .
C114 C113 C117 100.0(19) . .
C118 C113 C112 109(2) . .
C114 C113 C112 106(2) . .
C117 C113 C112 116.0(18) . .
C113 C114 C108 112.2(17) . .
C113 C114 C115 101(2) . .
C108 C114 C115 119(2) . .
C113 C114 H90 108.3 . .
C108 C114 H90 108.3 . .
C115 C114 H90 108.3 . .
C114 C115 C116 103(3) . .
C114 C115 H81 111.2 . .
C116 C115 H81 111.2 . .
C114 C115 H82 111.2 . .
C116 C115 H82 111.2 . .
H81 C115 H82 109.1 . .
C117 C116 C115 108(3) . .
C117 C116 H83 110.1 . .
C115 C116 H83 110.1 . .
C117 C116 H84 110.1 . .
C115 C116 H84 110.1 . .
H83 C116 H84 108.4 . .
O103 C117 C116 110(3) . .
O103 C117 C113 115(2) . .
C116 C117 C113 102(2) . .
O103 C117 H91 110.0 . .
C116 C117 H91 110.0 . .
C113 C117 H91 110.0 . .
C113 C118 H93 109.5 . .
C113 C118 H94 109.5 . .
H93 C118 H94 109.5 . .
C113 C118 H95 109.5 . .
H93 C118 H95 109.5 . .
H94 C118 H95 109.5 . .
C110 C119 H96 109.5 . .
C110 C119 H97 109.5 . .
H96 C119 H97 109.5 . .
C110 C119 H98 109.5 . .
H96 C119 H98 109.5 . .
H97 C119 H98 109.5 . .
C117 O103 H92 109.5 . .
C202 C201 C210 118(3) . .
C202 C201 H135 107.9 . .
C210 C201 H135 107.9 . .
C202 C201 H136 107.9 . .
C210 C201 H136 107.9 . .
H135 C201 H136 107.2 . .
C201 C202 C203 112(3) . .
C201 C202 H137 109.2 . .
C203 C202 H137 109.2 . .
C201 C202 H138 109.2 . .
C203 C202 H138 109.2 . .
H137 C202 H138 107.9 . .
O201 C203 C204 126(5) . .
O201 C203 C202 118(4) . .
C204 C203 C202 113(3) . .
C205 C204 C203 124(3) . .
C205 C204 H139 118.1 . .
C203 C204 H139 118.1 . .
C204 C205 C206 116(3) . .
C204 C205 C210 126(3) . .
C206 C205 C210 118(3) . .
C205 C206 C207 114(3) . .
C205 C206 H140 108.9 . .
C207 C206 H140 108.9 . .
C205 C206 H141 108.9 . .
C207 C206 H141 108.9 . .
H140 C206 H141 107.7 . .
C206 C207 C208 112(3) . .
C206 C207 H142 109.2 . .
C208 C207 H142 109.2 . .
C206 C207 H143 109.2 . .
C208 C207 H143 109.2 . .
H142 C207 H143 107.9 . .
C214 C208 C209 110(2) . .
C214 C208 C207 112(3) . .
C209 C208 C207 107(2) . .
C214 C208 H144 109.2 . .
C209 C208 H144 109.2 . .
C207 C208 H144 109.2 . .
C211 C209 C208 109(2) . .
C211 C209 C210 117(3) . .
C208 C209 C210 115(2) . .
C211 C209 H145 105.1 . .
C208 C209 H145 105.1 . .
C210 C209 H145 105.1 . .
C219 C210 C201 110(3) . .
C219 C210 C205 106(3) . .
C201 C210 C205 106(3) . .
C219 C210 C209 111(3) . .
C201 C210 C209 114(3) . .
C205 C210 C209 110(3) . .
O202 C211 C212 121(3) . .
O202 C211 C209 121(3) . .
C212 C211 C209 118(3) . .
C211 C212 C213 110(2) . .
C211 C212 H146 109.7 . .
C213 C212 H146 109.7 . .
C211 C212 H147 109.7 . .
C213 C212 H147 109.7 . .
H146 C212 H147 108.2 . .
C218 C213 C214 119(3) . .
C218 C213 C217 110(2) . .
C214 C213 C217 101(2) . .
C218 C213 C212 106(2) . .
C214 C213 C212 107(2) . .
C217 C213 C212 115(2) . .
C213 C214 C208 110(2) . .
C213 C214 C215 102(2) . .
C208 C214 C215 119(2) . .
C213 C214 H148 108.3 . .
C208 C214 H148 108.2 . .
C215 C214 H148 108.3 . .
C214 C215 C216 102(3) . .
C214 C215 H149 111.3 . .
C216 C215 H149 111.3 . .
C214 C215 H150 111.3 . .
C216 C215 H150 111.3 . .
H149 C215 H150 109.2 . .
C217 C216 C215 108(3) . .
C217 C216 H151 110.2 . .
C215 C216 H151 110.2 . .
C217 C216 H152 110.2 . .
C215 C216 H152 110.2 . .
H151 C216 H152 108.5 . .
O203 C217 C216 105(3) . .
O203 C217 C213 118(3) . .
C216 C217 C213 105(3) . .
O203 C217 H153 109.4 . .
C216 C217 H153 109.4 . .
C213 C217 H153 109.4 . .
C213 C218 H154 109.5 . .
C213 C218 H155 109.5 . .
H154 C218 H155 109.5 . .
C213 C218 H156 109.5 . .
H154 C218 H156 109.5 . .
H155 C218 H156 109.5 . .
C210 C219 H157 109.5 . .
C210 C219 H158 109.5 . .
H157 C219 H158 109.5 . .
C210 C219 H159 109.5 . .
H157 C219 H159 109.5 . .
H158 C219 H159 109.5 . .
C217 O203 H160 109.5 . .
C302 C301 C310 118(3) . .
C302 C301 H161 107.7 . .
C310 C301 H161 107.7 . .
C302 C301 H162 107.7 . .
C310 C301 H162 107.7 . .
H161 C301 H162 107.1 . .
C301 C302 C303 116(4) . .
C301 C302 H163 108.4 . .
C303 C302 H163 108.4 . .
C301 C302 H164 108.4 . .
C303 C302 H164 108.4 . .
H163 C302 H164 107.4 . .
O301 C303 C304 126(4) . .
O301 C303 C302 121(4) . .
C304 C303 C302 113(3) . .
C305 C304 C303 121(4) . .
C305 C304 H181 119.3 . .
C303 C304 H181 119.3 . .
C304 C305 C306 115(3) . .
C304 C305 C310 128(4) . .
C306 C305 C310 116(3) . .
C305 C306 C307 120(4) . .
C305 C306 H165 107.3 . .
C307 C306 H165 107.3 . .
C305 C306 H166 107.3 . .
C307 C306 H166 107.3 . .
H165 C306 H166 106.9 . .
C306 C307 C308 111(3) . .
C306 C307 H167 109.4 . .
C308 C307 H167 109.4 . .
C306 C307 H168 109.4 . .
C308 C307 H168 109.4 . .
H167 C307 H168 108.0 . .
C314 C308 C309 115(3) . .
C314 C308 C307 116(3) . .
C309 C308 C307 101(3) . .
C314 C308 H182 107.9 . .
C309 C308 H182 107.9 . .
C307 C308 H182 107.9 . .
C311 C309 C308 108(3) . .
C311 C309 C310 113(2) . .
C308 C309 C310 116(3) . .
C311 C309 H183 106.3 . .
C308 C309 H183 106.3 . .
C310 C309 H183 106.3 . .
C301 C310 C319 108(3) . .
C301 C310 C305 106(3) . .
C319 C310 C305 106(3) . .
C301 C310 C309 111(3) . .
C319 C310 C309 116(3) . .
C305 C310 C309 109(3) . .
O302 C311 C312 125(4) . .
O302 C311 C309 118(3) . .
C312 C311 C309 117(3) . .
C311 C312 C313 112(3) . .
C311 C312 H169 109.2 . .
C313 C312 H169 109.2 . .
C311 C312 H170 109.2 . .
C313 C312 H170 109.2 . .
H169 C312 H170 107.9 . .
C314 C313 C318 122(3) . .
C314 C313 C317 101(2) . .
C318 C313 C317 105(3) . .
C314 C313 C312 104(3) . .
C318 C313 C312 111(3) . .
C317 C313 C312 114(3) . .
C313 C314 C308 114(3) . .
C313 C314 C315 97(3) . .
C308 C314 C315 121(3) . .
C313 C314 H184 108.0 . .
C308 C314 H184 108.0 . .
C315 C314 H184 108.0 . .
C314 C315 C316 104(3) . .
C314 C315 H171 110.9 . .
C316 C315 H171 110.9 . .
C314 C315 H172 110.9 . .
C316 C315 H172 110.9 . .
H171 C315 H172 109.0 . .
C317 C316 C315 107(3) . .
C317 C316 H173 110.4 . .
C315 C316 H173 110.4 . .
C317 C316 H174 110.4 . .
C315 C316 H174 110.4 . .
H173 C316 H174 108.6 . .
O303 C317 C316 107(4) . .
O303 C317 C313 117(3) . .
C316 C317 C313 101(3) . .
O303 C317 H185 110.5 . .
C316 C317 H185 110.5 . .
C313 C317 H185 110.5 . .
C313 C318 H175 109.5 . .
C313 C318 H176 109.5 . .
H175 C318 H176 109.5 . .
C313 C318 H177 109.5 . .
H175 C318 H177 109.5 . .
H176 C318 H177 109.5 . .
C310 C319 H178 109.5 . .
C310 C319 H179 109.5 . .
H178 C319 H179 109.5 . .
C310 C319 H180 109.5 . .
H178 C319 H180 109.5 . .
H179 C319 H180 109.5 . .
C317 O303 H186 109.5 . .
C95A C90A C91A 107(3) . .
C95A C90A H90A 110.3 . .
C91A C90A H90A 110.3 . .
C95A C90A H90B 110.3 . .
C91A C90A H90B 110.3 . .
H90A C90A H90B 108.5 . .
C92A C91A C90A 108(4) . .
C92A C91A H91A 110.1 . .
C90A C91A H91A 110.1 . .
C92A C91A H91B 110.1 . .
C90A C91A H91B 110.1 . .
H91A C91A H91B 108.4 . .
C91A C92A C93A 103(3) . .
C91A C92A H92A 111.1 . .
C93A C92A H92A 111.1 . .
C91A C92A H92B 111.1 . .
C93A C92A H92B 111.1 . .
H92A C92A H92B 109.1 . .
C92A C93A C94A 107(3) . .
C92A C93A H93A 110.3 . .
C94A C93A H93A 110.3 . .
C92A C93A H93B 110.3 . .
C94A C93A H93B 110.3 . .
H93A C93A H93B 108.6 . .
C95A C94A C93A 108(4) . .
C95A C94A H94A 110.2 . .
C93A C94A H94A 110.2 . .
C95A C94A H94B 110.2 . .
C93A C94A H94B 110.2 . .
H94A C94A H94B 108.5 . .
C90A C95A C94A 104(3) . .
C90A C95A H95A 111.0 . .
C94A C95A H95A 111.0 . .
C90A C95A H95B 111.0 . .
C94A C95A H95B 111.0 . .
H95A C95A H95B 109.0 . .
C91B C90B C95B 108(3) . .
C91B C90B H90C 110.2 . .
C95B C90B H90C 110.2 . .
C91B C90B H90D 110.2 . .
C95B C90B H90D 110.2 . .
H90C C90B H90D 108.5 . .
C92B C91B C90B 113(4) . .
C92B C91B H91C 109.1 . .
C90B C91B H91C 109.1 . .
C92B C91B H91D 109.1 . .
C90B C91B H91D 109.1 . .
H91C C91B H91D 107.8 . .
C93B C92B C91B 109(3) . .
C93B C92B H92C 109.9 . .
C91B C92B H92C 109.9 . .
C93B C92B H92D 109.9 . .
C91B C92B H92D 109.9 . .
H92C C92B H92D 108.3 . .
C92B C93B C94B 106(3) . .
C92B C93B H93C 110.5 . .
C94B C93B H93C 110.5 . .
C92B C93B H93D 110.5 . .
C94B C93B H93D 110.5 . .
H93C C93B H93D 108.7 . .
C95B C94B C93B 108(4) . .
C95B C94B H94C 110.0 . .
C93B C94B H94C 110.0 . .
C95B C94B H94D 110.0 . .
C93B C94B H94D 110.0 . .
H94C C94B H94D 108.4 . .
C94B C95B C90B 108(3) . .
C94B C95B H95C 110.1 . .
C90B C95B H95C 110.1 . .
C94B C95B H95D 110.1 . .
C90B C95B H95D 110.1 . .
H95C C95B H95D 108.4 . .
C95C C90C C91C 114(3) . .
C95C C90C H90E 108.7 . .
C91C C90C H90E 108.7 . .
C95C C90C H90F 108.7 . .
C91C C90C H90F 108.7 . .
H90E C90C H90F 107.6 . .
C92C C91C C90C 111(4) . .
C92C C91C H91E 109.4 . .
C90C C91C H91E 109.4 . .
C92C C91C H91F 109.4 . .
C90C C91C H91F 109.4 . .
H91E C91C H91F 108.0 . .
C91C C92C C93C 114(3) . .
C91C C92C H92E 108.8 . .
C93C C92C H92E 108.8 . .
C91C C92C H92F 108.8 . .
C93C C92C H92F 108.8 . .
H92E C92C H92F 107.7 . .
C92C C93C C94C 115(4) . .
C92C C93C H93E 108.6 . .
C94C C93C H93E 108.6 . .
C92C C93C H93F 108.6 . .
C94C C93C H93F 108.6 . .
H93E C93C H93F 107.6 . .
C93C C94C C95C 113(4) . .
C93C C94C H94E 109.0 . .
C95C C94C H94E 109.0 . .
C93C C94C H94F 109.0 . .
C95C C94C H94F 109.0 . .
H94E C94C H94F 107.8 . .
C90C C95C C94C 114(3) . .
C90C C95C H95E 108.8 . .
C94C C95C H95E 108.8 . .
C90C C95C H95F 108.7 . .
C94C C95C H95F 108.7 . .
H95E C95C H95F 107.6 . .

loop_
_geom_bond_atom_site_label_1
_geom_bond_atom_site_label_2
_geom_bond_distance
_geom_bond_site_symmetry_2
N1 C5 1.29(3) .
N1 C1 1.323(18) .
N1 Zn4 2.076(11) 1_554
C1 C2 1.379(19) .
C1 H1 0.9500 .
C2 C3 1.34(2) .
C2 H2 0.9500 .
C3 C4 1.400(19) .
C3 C6 1.496(18) .
C4 C5 1.40(2) .
C4 H4 0.9500 .
C5 H5 0.9500 .
C6 N4 1.33(2) .
C6 N2 1.350(17) .
N2 C7 1.336(19) .
C7 N3 1.33(2) .
C7 C11 1.516(16) .
N3 C8 1.331(17) .
C8 N4 1.319(18) .
C8 C16 1.50(2) .
N5 C9 1.30(2) .
N5 C13 1.350(18) .
N5 Zn2 2.073(11) 3_545
C9 C10 1.39(2) .
C9 H9 0.9500 .
C10 C11 1.34(2) .
C10 H10 0.9500 .
C11 C12 1.41(2) .
C12 C13 1.373(17) .
C12 H12 0.9500 .
C13 H13 0.9500 .
N6 C18 1.326(19) .
N6 C14 1.35(2) .
N6 Zn1 2.065(13) .
C14 C15 1.37(3) .
C14 H14 0.9500 .
C15 C16 1.41(2) .
C15 H15 0.9500 .
C16 C17 1.38(2) .
C17 C18 1.36(2) .
C17 H17 0.9500 .
C18 H18 0.9500 .
I1 Zn1 2.587(17) .
I2 Zn1 2.56(2) .
I5A Zn3 2.549(3) .
I6A Zn3 2.500(8) .
I9A Zn5 2.536(4) .
I10A Zn5 2.566(6) .
I1B Zn1 2.510(7) .
Zn1 N7 2.045(13) .
Zn1 I2B 2.536(4) .
I5B Zn3 2.28(5) .
I6B Zn3 2.66(3) .
I9B Zn5 2.52(2) .
I10B Zn5 2.45(2) .
N7 C23 1.34(2) .
N7 C19 1.37(2) .
C19 C20 1.34(2) .
C19 H19 0.9500 .
C20 C21 1.37(2) .
C20 H20 0.9500 .
C21 C22 1.36(2) .
C21 C24 1.47(2) .
C22 C23 1.41(3) .
C22 H22 0.9500 .
C23 H23 0.9500 .
C24 N8 1.34(2) .
C24 N10 1.35(2) .
N8 C25 1.330(19) .
C25 N9 1.320(19) .
C25 C34 1.51(2) .
N9 C26 1.339(19) .
C26 N10 1.326(19) .
C26 C29 1.46(2) .
N11 C27 1.330(19) .
N11 C31 1.356(18) .
N11 Zn2 2.064(12) .
C27 C28 1.37(2) .
C27 H27 0.9500 .
C28 C29 1.40(2) .
C28 H28 0.9500 .
C29 C30 1.41(2) .
C30 C31 1.35(2) .
C30 H30 0.9500 .
C31 H31 0.9500 .
I3 Zn2 2.536(2) .
Zn2 N5 2.073(11) 3_455
Zn2 I4 2.521(3) .
N12 C36 1.34(2) .
N12 C32 1.35(2) .
N12 Zn3 2.084(13) .
C32 C33 1.36(2) .
C32 H32 0.9500 .
C33 C34 1.36(2) .
C33 H33 0.9500 .
C34 C35 1.40(2) .
C35 C36 1.37(2) .
C35 H35 0.9500 .
C36 H36 0.9500 .
Zn3 N13 2.071(12) .
N13 C37 1.29(2) .
N13 C41 1.359(18) .
C37 C38 1.38(2) .
C37 H37 0.9500 .
C38 C39 1.35(2) .
C38 H38 0.9500 .
C39 C40 1.41(2) .
C39 C42 1.475(19) .
C40 C41 1.35(2) .
C40 H40 0.9500 .
C41 H41 0.9500 .
C42 N16 1.343(17) .
C42 N14 1.35(2) .
N14 C43 1.318(17) .
C43 N15 1.359(17) .
C43 C47 1.49(2) .
N15 C44 1.33(2) .
C44 N16 1.325(19) .
C44 C52 1.466(19) .
N17 C45 1.33(2) .
N17 C49 1.34(2) .
N17 Zn5 2.084(14) .
C45 C46 1.37(3) .
C45 H45 0.9500 .
C46 C47 1.44(2) .
C46 H46 0.9500 .
C47 C48 1.35(2) .
C48 C49 1.38(3) .
C48 H48 0.9500 .
C49 H49 0.9500 .
N18 C50 1.326(17) .
N18 C54 1.35(2) .
N18 Zn6 2.067(12) 3
C50 C51 1.38(2) .
C50 H50 0.9500 .
C51 C52 1.38(2) .
C51 H51 0.9500 .
C52 C53 1.400(19) .
C53 C54 1.39(2) .
C53 H53 0.9500 .
C54 H54 0.9500 .
I7 Zn4 2.489(3) .
Zn4 N1 2.076(12) 1_556
Zn4 N19 2.093(12) .
Zn4 I8 2.532(3) .
N19 C59 1.31(2) .
N19 C55 1.34(2) .
C55 C56 1.40(2) .
C55 H55 0.9500 .
C56 C57 1.37(2) .
C56 H56 0.9500 .
C57 C58 1.41(2) .
C57 C60 1.48(2) .
C58 C59 1.38(2) .
C58 H58 0.9500 .
C59 H59 0.9500 .
C60 N20 1.320(19) .
C60 N22 1.339(19) .
N20 C61 1.33(2) .
C61 N21 1.32(2) .
C61 C70 1.51(2) .
N21 C62 1.31(2) .
C62 N22 1.33(2) .
C62 C65 1.50(2) .
N23 C67 1.30(3) .
N23 C63 1.32(2) .
N23 Zn5 2.067(14) .
C63 C64 1.35(2) .
C63 H63 0.9500 .
C64 C65 1.36(2) .
C64 H64 0.9500 .
C65 C66 1.41(3) .
C66 C67 1.34(3) .
C66 H66 0.9500 .
C67 H67 0.9500 .
N24 C72 1.301(19) .
N24 C68 1.30(2) .
N24 Zn6 2.077(13) .
C68 C69 1.39(2) .
C68 H68 0.9500 .
C69 C70 1.35(2) .
C69 H69 0.9500 .
C70 C71 1.38(2) .
C71 C72 1.38(2) .
C71 H71 0.9500 .
C72 H72 0.9500 .
I11 Zn6 2.518(2) .
Zn6 N18 2.067(12) 3_445
Zn6 I12 2.522(3) .
C101 C102 1.45(3) .
C101 C110 1.51(3) .
C101 H73 0.9900 .
C101 H74 0.9900 .
C102 C103 1.55(3) .
C102 H75 0.9900 .
C102 H76 0.9900 .
C103 O101 1.19(3) .
C103 C104 1.48(4) .
C104 C105 1.32(3) .
C104 H85 0.9500 .
C105 C106 1.43(3) .
C105 C110 1.54(2) .
C106 C107 1.48(4) .
C106 H77 0.9900 .
C106 H78 0.9900 .
C107 C108 1.62(3) .
C107 H79 0.9900 .
C107 H80 0.9900 .
C108 C114 1.50(3) .
C108 C109 1.55(3) .
C108 H86 1.0000 .
C109 C111 1.53(3) .
C109 C110 1.57(3) .
C109 H87 1.0000 .
C110 C119 1.50(2) .
C111 O102 1.20(3) .
C111 C112 1.46(3) .
C112 C113 1.61(3) .
C112 H88 0.9900 .
C112 H89 0.9900 .
C113 C118 1.48(3) .
C113 C114 1.49(3) .
C113 C117 1.59(3) .
C114 C115 1.54(4) .
C114 H90 1.0000 .
C115 C116 1.57(4) .
C115 H81 0.9900 .
C115 H82 0.9900 .
C116 C117 1.42(4) .
C116 H83 0.9900 .
C116 H84 0.9900 .
C117 O103 1.41(3) .
C117 H91 1.0000 .
C118 H93 0.9800 .
C118 H94 0.9800 .
C118 H95 0.9800 .
C119 H96 0.9800 .
C119 H97 0.9800 .
C119 H98 0.9800 .
O103 H92 0.8400 .
C201 C202 1.46(4) .
C201 C210 1.51(3) .
C201 H135 0.9900 .
C201 H136 0.9900 .
C202 C203 1.56(4) .
C202 H137 0.9900 .
C202 H138 0.9900 .
C203 O201 1.18(3) .
C203 C204 1.48(4) .
C204 C205 1.30(3) .
C204 H139 0.9500 .
C205 C206 1.42(4) .
C205 C210 1.55(3) .
C206 C207 1.49(4) .
C206 H140 0.9900 .
C206 H141 0.9900 .
C207 C208 1.62(3) .
C207 H142 0.9900 .
C207 H143 0.9900 .
C208 C214 1.51(3) .
C208 C209 1.55(3) .
C208 H144 1.0000 .
C209 C211 1.53(3) .
C209 C210 1.55(3) .
C209 H145 1.0000 .
C210 C219 1.51(3) .
C211 O202 1.20(3) .
C211 C212 1.46(3) .
C212 C213 1.61(4) .
C212 H146 0.9900 .
C212 H147 0.9900 .
C213 C218 1.48(3) .
C213 C214 1.48(3) .
C213 C217 1.57(3) .
C214 C215 1.54(4) .
C214 H148 1.0000 .
C215 C216 1.56(4) .
C215 H149 0.9900 .
C215 H150 0.9900 .
C216 C217 1.43(4) .
C216 H151 0.9900 .
C216 H152 0.9900 .
C217 O203 1.42(3) .
C217 H153 1.0000 .
C218 H154 0.9800 .
C218 H155 0.9800 .
C218 H156 0.9800 .
C219 H157 0.9800 .
C219 H158 0.9800 .
C219 H159 0.9800 .
O203 H160 0.8400 .
C301 C302 1.46(4) .
C301 C310 1.50(4) .
C301 H161 0.9900 .
C301 H162 0.9900 .
C302 C303 1.55(4) .
C302 H163 0.9900 .
C302 H164 0.9900 .
C303 O301 1.18(3) .
C303 C304 1.46(4) .
C304 C305 1.32(4) .
C304 H181 0.9500 .
C305 C306 1.41(4) .
C305 C310 1.54(3) .
C306 C307 1.47(4) .
C306 H165 0.9900 .
C306 H166 0.9900 .
C307 C308 1.62(3) .
C307 H167 0.9900 .
C307 H168 0.9900 .
C308 C314 1.52(3) .
C308 C309 1.55(3) .
C308 H182 1.0000 .
C309 C311 1.54(3) .
C309 C310 1.55(3) .
C309 H183 1.0000 .
C310 C319 1.50(3) .
C311 O302 1.20(3) .
C311 C312 1.47(3) .
C312 C313 1.61(4) .
C312 H169 0.9900 .
C312 H170 0.9900 .
C313 C314 1.50(3) .
C313 C318 1.50(3) .
C313 C317 1.58(4) .
C314 C315 1.56(4) .
C314 H184 1.0000 .
C315 C316 1.58(4) .
C315 H171 0.9900 .
C315 H172 0.9900 .
C316 C317 1.44(4) .
C316 H173 0.9900 .
C316 H174 0.9900 .
C317 O303 1.40(3) .
C317 H185 1.0000 .
C318 H175 0.9800 .
C318 H176 0.9800 .
C318 H177 0.9800 .
C319 H178 0.9800 .
C319 H179 0.9800 .
C319 H180 0.9800 .
O303 H186 0.8400 .
C90A C95A 1.54(3) .
C90A C91A 1.55(3) .
C90A H90A 0.9900 .
C90A H90B 0.9900 .
C91A C92A 1.55(3) .
C91A H91A 0.9900 .
C91A H91B 0.9900 .
C92A C93A 1.56(3) .
C92A H92A 0.9900 .
C92A H92B 0.9900 .
C93A C94A 1.56(3) .
C93A H93A 0.9900 .
C93A H93B 0.9900 .
C94A C95A 1.54(3) .
C94A H94A 0.9900 .
C94A H94B 0.9900 .
C95A H95A 0.9900 .
C95A H95B 0.9900 .
C90B C91B 1.54(3) .
C90B C95B 1.55(3) .
C90B H90C 0.9900 .
C90B H90D 0.9900 .
C91B C92B 1.53(3) .
C91B H91C 0.9900 .
C91B H91D 0.9900 .
C92B C93B 1.53(3) .
C92B H92C 0.9900 .
C92B H92D 0.9900 .
C93B C94B 1.55(3) .
C93B H93C 0.9900 .
C93B H93D 0.9900 .
C94B C95B 1.54(3) .
C94B H94C 0.9900 .
C94B H94D 0.9900 .
C95B H95C 0.9900 .
C95B H95D 0.9900 .
C90C C95C 1.52(3) .
C90C C91C 1.52(3) .
C90C H90E 0.9900 .
C90C H90F 0.9900 .
C91C C92C 1.52(3) .
C91C H91E 0.9900 .
C91C H91F 0.9900 .
C92C C93C 1.52(3) .
C92C H92E 0.9900 .
C92C H92F 0.9900 .
C93C C94C 1.52(3) .
C93C H93E 0.9900 .
C93C H93F 0.9900 .
C94C C95C 1.52(3) .
C94C H94E 0.9900 .
C94C H94F 0.9900 .
C95C H95E 0.9900 .
C95C H95F 0.9900 .

loop_
_geom_hbond_atom_site_label_D
_geom_hbond_atom_site_label_H
_geom_hbond_atom_site_label_A
_geom_hbond_distance_DH
_geom_hbond_distance_HA
_geom_hbond_distance_DA
_geom_hbond_angle_DHA
_geom_hbond_site_symmetry_A
C1 H1 I1 0.95 3.23 3.99(3) 138.6 1_545
C1 H1 I1B 0.95 3.15 3.94(2) 140.9 1_545
C4 H4 I4 0.95 3.19 3.823(17) 125.5 2
C5 H5 I4 0.95 3.23 3.86(2) 125.3 2
C5 H5 N19 0.95 2.68 3.27(2) 121.2 1_554
C9 H9 I7 0.95 3.21 3.844(16) 125.9 4_556
C12 H12 I2B 0.95 3.30 4.023(16) 134.0 1_545
C13 H13 I4 0.95 3.10 3.746(14) 126.5 3_545
C14 H14 I1 0.95 3.12 3.74(3) 124.0 .
C14 H14 I1B 0.95 3.12 3.698(19) 121.1 .
C15 H15 O201 0.95 2.64 3.32(4) 128.7 2
C17 H17 O101 0.95 2.61 3.15(2) 116.3 .
C18 H18 O101 0.95 2.55 3.16(2) 121.8 .
C19 H19 I2 0.95 3.06 3.71(2) 126.6 .
C19 H19 I2B 0.95 3.06 3.695(18) 125.6 .
C23 H23 I1 0.95 3.28 3.81(3) 117.7 .
C31 H31 I3 0.95 3.05 3.701(16) 126.9 .
C32 H32 I5A 0.95 3.20 3.826(16) 125.5 .
C32 H32 I5B 0.95 3.07 3.64(4) 120.2 .
C36 H36 I6A 0.95 3.15 3.754(18) 123.2 .
C36 H36 I6B 0.95 3.04 3.71(3) 129.6 .
C37 H37 I12 0.95 3.31 3.80(2) 114.2 2_556
C38 H38 I12 0.95 3.30 3.789(19) 114.0 2_556
C41 H41 I10A 0.95 3.21 3.93(2) 134.3 1_565
C41 H41 I10B 0.95 3.08 3.83(3) 136.4 1_565
C45 H45 I9B 0.95 3.21 3.83(4) 123.8 .
C45 H45 O103 0.95 2.55 3.44(3) 157.2 4_546
C49 H49 I10A 0.95 3.06 3.70(2) 125.9 .
C49 H49 I10B 0.95 3.11 3.70(3) 121.8 .
C50 H50 I12 0.95 3.11 3.760(16) 127.4 3
C51 H51 I9A 0.95 3.29 3.954(18) 129.0 1_565
C54 H54 I6A 0.95 3.18 3.819(19) 125.9 4_546
C54 H54 I6B 0.95 3.10 3.74(3) 125.9 4_546
C55 H55 I8 0.95 3.15 3.795(15) 126.6 .
C59 H59 I7 0.95 3.12 3.749(19) 125.5 .
C63 H63 I9A 0.95 3.20 3.823(17) 124.9 .
C63 H63 I9B 0.95 3.18 3.78(3) 123.3 .
C72 H72 I11 0.95 3.13 3.789(16) 127.8 .
C102 H75 O203 0.99 2.64 3.60(4) 165.0 .
C104 H85 I2 0.95 3.11 4.03(4) 161.8 .
C104 H85 I2B 0.95 3.26 4.17(3) 160.5 .
C109 H87 I11 1.00 3.15 4.108(18) 161.2 2_556
C112 H88 I9A 0.99 3.19 4.14(2) 161.1 4_556
C112 H88 I9B 0.99 3.03 3.96(4) 157.0 4_556
C117 H91 I12 1.00 3.27 4.13(3) 145.5 2_556
O103 H92 I9A 0.84 3.30 3.95(3) 135.6 4_556
O103 H92 I9B 0.84 3.04 3.67(5) 133.6 4_556
C302 H164 I12 0.99 3.15 4.07(6) 156.5 .
O303 H186 O203 0.84 2.45 2.92(8) 116.6 4_556

loop_
_geom_torsion_atom_site_label_1
_geom_torsion_atom_site_label_2
_geom_torsion_atom_site_label_3
_geom_torsion_atom_site_label_4
_geom_torsion
_geom_torsion_site_symmetry_1
C5 N1 C1 C2 4(3) .
Zn4 N1 C1 C2 -165.2(13) 1_554
N1 C1 C2 C3 -3(3) .
C1 C2 C3 C4 -1(3) .
C1 C2 C3 C6 176.3(15) .
C2 C3 C4 C5 4(4) .
C6 C3 C4 C5 -174(2) .
C1 N1 C5 C4 -1(5) .
Zn4 N1 C5 C4 169(2) 1_554
C3 C4 C5 N1 -3(5) .
C2 C3 C6 N4 -169.2(17) .
C4 C3 C6 N4 8(2) .
C2 C3 C6 N2 13(2) .
C4 C3 C6 N2 -169.4(18) .
N4 C6 N2 C7 4(2) .
C3 C6 N2 C7 -178.7(13) .
C6 N2 C7 N3 -3(2) .
C6 N2 C7 C11 176.9(12) .
N2 C7 N3 C8 -1(2) .
C11 C7 N3 C8 179.8(12) .
C7 N3 C8 N4 4(2) .
C7 N3 C8 C16 -174.8(13) .
N3 C8 N4 C6 -3(2) .
C16 C8 N4 C6 175.6(14) .
N2 C6 N4 C8 -1(2) .
C3 C6 N4 C8 -179.0(14) .
C13 N5 C9 C10 -3(2) .
Zn2 N5 C9 C10 177.6(13) 3_545
N5 C9 C10 C11 5(3) .
C9 C10 C11 C12 -2(2) .
C9 C10 C11 C7 177.6(14) .
N3 C7 C11 C10 6(2) .
N2 C7 C11 C10 -174.0(14) .
N3 C7 C11 C12 -174.9(13) .
N2 C7 C11 C12 5.4(18) .
C10 C11 C12 C13 -2(2) .
C7 C11 C12 C13 178.8(13) .
C9 N5 C13 C12 -1(2) .
Zn2 N5 C13 C12 178.5(11) 3_545
C11 C12 C13 N5 3(2) .
C18 N6 C14 C15 -5(3) .
Zn1 N6 C14 C15 176.7(15) .
N6 C14 C15 C16 2(3) .
C14 C15 C16 C17 0(3) .
C14 C15 C16 C8 -176.0(17) .
N4 C8 C16 C17 -157.1(15) .
N3 C8 C16 C17 21(2) .
N4 C8 C16 C15 18(2) .
N3 C8 C16 C15 -163.1(15) .
C15 C16 C17 C18 2(2) .
C8 C16 C17 C18 177.6(15) .
C14 N6 C18 C17 7(2) .
Zn1 N6 C18 C17 -174.6(12) .
C16 C17 C18 N6 -6(3) .
C23 N7 C19 C20 4(4) .
Zn1 N7 C19 C20 -180(2) .
N7 C19 C20 C21 -4(4) .
C19 C20 C21 C22 2(4) .
C19 C20 C21 C24 -178(2) .
C20 C21 C22 C23 0(4) .
C24 C21 C22 C23 -180(3) .
C19 N7 C23 C22 -2(4) .
Zn1 N7 C23 C22 -178(2) .
C21 C22 C23 N7 0(5) .
C22 C21 C24 N8 -153(2) .
C20 C21 C24 N8 27(3) .
C22 C21 C24 N10 27(3) .
C20 C21 C24 N10 -153.2(19) .
N10 C24 N8 C25 4(2) .
C21 C24 N8 C25 -176.5(15) .
C24 N8 C25 N9 1(2) .
C24 N8 C25 C34 -175.0(12) .
N8 C25 N9 C26 -4(2) .
C34 C25 N9 C26 171.7(12) .
C25 N9 C26 N10 3(2) .
C25 N9 C26 C29 -174.0(13) .
N9 C26 N10 C24 1(2) .
C29 C26 N10 C24 178.1(14) .
N8 C24 N10 C26 -5(2) .
C21 C24 N10 C26 175.7(15) .
C31 N11 C27 C28 4(3) .
Zn2 N11 C27 C28 -179.4(15) .
N11 C27 C28 C29 -3(3) .
C27 C28 C29 C30 2(3) .
C27 C28 C29 C26 -179.0(17) .
N10 C26 C29 C28 -25(2) .
N9 C26 C29 C28 152.4(16) .
N10 C26 C29 C30 153.1(16) .
N9 C26 C29 C30 -29(2) .
C28 C29 C30 C31 -3(3) .
C26 C29 C30 C31 178.8(16) .
C29 C30 C31 N11 4(3) .
C27 N11 C31 C30 -4(2) .
Zn2 N11 C31 C30 179.3(13) .
C36 N12 C32 C33 0(2) .
Zn3 N12 C32 C33 -170.8(11) .
N12 C32 C33 C34 1(2) .
C32 C33 C34 C35 -2(2) .
C32 C33 C34 C25 178.3(13) .
N9 C25 C34 C33 -6(2) .
N8 C25 C34 C33 170.7(13) .
N9 C25 C34 C35 175.0(14) .
N8 C25 C34 C35 -8(2) .
C33 C34 C35 C36 2(2) .
C25 C34 C35 C36 -178.8(14) .
C32 N12 C36 C35 -1(2) .
Zn3 N12 C36 C35 170.7(13) .
C34 C35 C36 N12 0(3) .
C41 N13 C37 C38 -4(3) .
Zn3 N13 C37 C38 -171.3(18) .
N13 C37 C38 C39 2(3) .
C37 C38 C39 C40 0(3) .
C37 C38 C39 C42 -179.7(18) .
C38 C39 C40 C41 -1(3) .
C42 C39 C40 C41 179.1(15) .
C39 C40 C41 N13 -1(3) .
C37 N13 C41 C40 3(3) .
Zn3 N13 C41 C40 170.0(13) .
C38 C39 C42 N16 -179.1(17) .
C40 C39 C42 N16 1(2) .
C38 C39 C42 N14 2(2) .
C40 C39 C42 N14 -178.3(15) .
N16 C42 N14 C43 -4(2) .
C39 C42 N14 C43 175.7(14) .
C42 N14 C43 N15 7(2) .
C42 N14 C43 C47 -172.3(14) .
N14 C43 N15 C44 -7(2) .
C47 C43 N15 C44 172.7(14) .
C43 N15 C44 N16 3(2) .
C43 N15 C44 C52 -179.4(14) .
N15 C44 N16 C42 0(2) .
C52 C44 N16 C42 -177.6(14) .
N14 C42 N16 C44 0(2) .
C39 C42 N16 C44 -179.2(14) .
C49 N17 C45 C46 4(3) .
Zn5 N17 C45 C46 177.9(14) .
N17 C45 C46 C47 -5(3) .
C45 C46 C47 C48 5(2) .
C45 C46 C47 C43 -173.2(15) .
N14 C43 C47 C48 -14(2) .
N15 C43 C47 C48 166.3(15) .
N14 C43 C47 C46 163.6(14) .
N15 C43 C47 C46 -16(2) .
C46 C47 C48 C49 -4(3) .
C43 C47 C48 C49 174.0(17) .
C45 N17 C49 C48 -3(3) .
Zn5 N17 C49 C48 -177.4(16) .
C47 C48 C49 N17 3(3) .
C54 N18 C50 C51 1(3) .
Zn6 N18 C50 C51 -177.8(14) 3
N18 C50 C51 C52 0(3) .
C50 C51 C52 C53 0(3) .
C50 C51 C52 C44 -179.4(16) .
N16 C44 C52 C51 -13(2) .
N15 C44 C52 C51 168.7(16) .
N16 C44 C52 C53 167.8(16) .
N15 C44 C52 C53 -10(2) .
C51 C52 C53 C54 0(3) .
C44 C52 C53 C54 179.3(17) .
C50 N18 C54 C53 -1(3) .
Zn6 N18 C54 C53 177.9(15) 3
C52 C53 C54 N18 0(3) .
C59 N19 C55 C56 -3(2) .
Zn4 N19 C55 C56 166.7(10) .
N19 C55 C56 C57 2(2) .
C55 C56 C57 C58 2(2) .
C55 C56 C57 C60 -177.0(13) .
C56 C57 C58 C59 -5(2) .
C60 C57 C58 C59 174.4(14) .
C55 N19 C59 C58 0(2) .
Zn4 N19 C59 C58 -169.4(14) .
C57 C58 C59 N19 4(3) .
C56 C57 C60 N20 -5.7(19) .
C58 C57 C60 N20 175.0(13) .
C56 C57 C60 N22 177.9(13) .
C58 C57 C60 N22 -1(2) .
N22 C60 N20 C61 5(2) .
C57 C60 N20 C61 -171.4(12) .
C60 N20 C61 N21 -4(2) .
C60 N20 C61 C70 175.0(12) .
N20 C61 N21 C62 0(2) .
C70 C61 N21 C62 -179.3(13) .
C61 N21 C62 N22 5(2) .
C61 N21 C62 C65 -179.5(14) .
N21 C62 N22 C60 -4(2) .
C65 C62 N22 C60 -180.0(14) .
N20 C60 N22 C62 -1(2) .
C57 C60 N22 C62 175.2(12) .
C67 N23 C63 C64 1(4) .
Zn5 N23 C63 C64 -179.5(17) .
N23 C63 C64 C65 3(3) .
C63 C64 C65 C66 -1(4) .
C63 C64 C65 C62 -178(2) .
N21 C62 C65 C64 171.6(18) .
N22 C62 C65 C64 -12(3) .
N21 C62 C65 C66 -5(3) .
N22 C62 C65 C66 171(3) .
C64 C65 C66 C67 -4(5) .
C62 C65 C66 C67 173(3) .
C63 N23 C67 C66 -7(6) .
Zn5 N23 C67 C66 173(4) .
C65 C66 C67 N23 9(7) .
C72 N24 C68 C69 1(3) .
Zn6 N24 C68 C69 179.9(18) .
N24 C68 C69 C70 -1(4) .
C68 C69 C70 C71 4(3) .
C68 C69 C70 C61 176.8(19) .
N21 C61 C70 C69 25(2) .
N20 C61 C70 C69 -154.2(17) .
N21 C61 C70 C71 -161.8(15) .
N20 C61 C70 C71 19(2) .
C69 C70 C71 C72 -6(2) .
C61 C70 C71 C72 -179.1(14) .
C68 N24 C72 C71 -4(3) .
Zn6 N24 C72 C71 177.5(13) .
C70 C71 C72 N24 6(3) .
C110 C101 C102 C103 -50(3) .
C101 C102 C103 O101 -155(3) .
C101 C102 C103 C104 27(3) .
O101 C103 C104 C105 180(3) .
C102 C103 C104 C105 -2(4) .
C103 C104 C105 C106 173(2) .
C103 C104 C105 C110 -2(4) .
C104 C105 C106 C107 132(2) .
C110 C105 C106 C107 -53(3) .
C105 C106 C107 C108 54(3) .
C106 C107 C108 C114 -178(2) .
C106 C107 C108 C109 -54(3) .
C114 C108 C109 C111 -50(2) .
C107 C108 C109 C111 -175.7(18) .
C114 C108 C109 C110 179.6(16) .
C107 C108 C109 C110 53(2) .
C102 C101 C110 C119 -69(3) .
C102 C101 C110 C105 46(3) .
C102 C101 C110 C109 164(2) .
C104 C105 C110 C119 101(2) .
C106 C105 C110 C119 -74(3) .
C104 C105 C110 C101 -18(3) .
C106 C105 C110 C101 168(2) .
C104 C105 C110 C109 -139(2) .
C106 C105 C110 C109 46(2) .
C111 C109 C110 C119 -61(2) .
C108 C109 C110 C119 67(2) .
C111 C109 C110 C101 64(2) .
C108 C109 C110 C101 -167.6(16) .
C111 C109 C110 C105 -176.3(16) .
C108 C109 C110 C105 -47.7(19) .
C108 C109 C111 O102 -129(2) .
C110 C109 C111 O102 3(3) .
C108 C109 C111 C112 52(2) .
C110 C109 C111 C112 -176.3(18) .
O102 C111 C112 C113 123(2) .
C109 C111 C112 C113 -57(3) .
C111 C112 C113 C118 -64(2) .
C111 C112 C113 C114 60(2) .
C111 C112 C113 C117 170(2) .
C118 C113 C114 C108 58(3) .
C117 C113 C114 C108 176.2(19) .
C112 C113 C114 C108 -63(2) .
C118 C113 C114 C115 -69(3) .
C117 C113 C114 C115 49(2) .
C112 C113 C114 C115 170.2(19) .
C109 C108 C114 C113 59(2) .
C107 C108 C114 C113 -178(2) .
C109 C108 C114 C115 176.4(19) .
C107 C108 C114 C115 -61(3) .
C113 C114 C115 C116 -33(2) .
C108 C114 C115 C116 -156(2) .
C114 C115 C116 C117 3(3) .
C115 C116 C117 O103 149(2) .
C115 C116 C117 C113 27(3) .
C118 C113 C117 O103 -46(3) .
C114 C113 C117 O103 -167(2) .
C112 C113 C117 O103 79(3) .
C118 C113 C117 C116 74(3) .
C114 C113 C117 C116 -48(3) .
C112 C113 C117 C116 -162(2) .
C210 C201 C202 C203 -55(6) .
C201 C202 C203 O201 -136(6) .
C201 C202 C203 C204 28(7) .
O201 C203 C204 C205 163(6) .
C202 C203 C204 C205 0(9) .
C203 C204 C205 C206 168(5) .
C203 C204 C205 C210 -5(8) .
C204 C205 C206 C207 135(5) .
C210 C205 C206 C207 -51(5) .
C205 C206 C207 C208 55(5) .
C206 C207 C208 C214 -176(3) .
C206 C207 C208 C209 -55(4) .
C214 C208 C209 C211 -52(3) .
C207 C208 C209 C211 -174(3) .
C214 C208 C209 C210 175(3) .
C207 C208 C209 C210 53(3) .
C202 C201 C210 C219 -66(5) .
C202 C201 C210 C205 48(5) .
C202 C201 C210 C209 169(4) .
C204 C205 C210 C219 99(5) .
C206 C205 C210 C219 -74(4) .
C204 C205 C210 C201 -17(6) .
C206 C205 C210 C201 170(3) .
C204 C205 C210 C209 -141(5) .
C206 C205 C210 C209 46(4) .
C211 C209 C210 C219 -60(4) .
C208 C209 C210 C219 69(4) .
C211 C209 C210 C201 64(4) .
C208 C209 C210 C201 -167(3) .
C211 C209 C210 C205 -177(3) .
C208 C209 C210 C205 -48(3) .
C208 C209 C211 O202 -136(4) .
C210 C209 C211 O202 -4(6) .
C208 C209 C211 C212 48(4) .
C210 C209 C211 C212 180(3) .
O202 C211 C212 C213 133(4) .
C209 C211 C212 C213 -50(4) .
C211 C212 C213 C218 -71(3) .
C211 C212 C213 C214 57(4) .
C211 C212 C213 C217 168(3) .
C218 C213 C214 C208 54(3) .
C217 C213 C214 C208 174(3) .
C212 C213 C214 C208 -66(3) .
C218 C213 C214 C215 -74(3) .
C217 C213 C214 C215 46(3) .
C212 C213 C214 C215 167(3) .
C209 C208 C214 C213 66(3) .
C207 C208 C214 C213 -175(3) .
C209 C208 C214 C215 -177(3) .
C207 C208 C214 C215 -58(4) .
C213 C214 C215 C216 -37(3) .
C208 C214 C215 C216 -159(3) .
C214 C215 C216 C217 13(4) .
C215 C216 C217 O203 141(4) .
C215 C216 C217 C213 15(4) .
C218 C213 C217 O203 -30(4) .
C214 C213 C217 O203 -156(3) .
C212 C213 C217 O203 90(4) .
C218 C213 C217 C216 87(4) .
C214 C213 C217 C216 -39(4) .
C212 C213 C217 C216 -153(3) .
C310 C301 C302 C303 -49(7) .
C301 C302 C303 O301 -155(8) .
C301 C302 C303 C304 26(10) .
O301 C303 C304 C305 -175(8) .
C302 C303 C304 C305 4(12) .
C303 C304 C305 C306 180(7) .
C303 C304 C305 C310 -14(12) .
C304 C305 C306 C307 125(7) .
C310 C305 C306 C307 -43(7) .
C305 C306 C307 C308 53(7) .
C306 C307 C308 C314 177(5) .
C306 C307 C308 C309 -57(5) .
C314 C308 C309 C311 -43(4) .
C307 C308 C309 C311 -170(4) .
C314 C308 C309 C310 -172(3) .
C307 C308 C309 C310 62(4) .
C302 C301 C310 C319 -76(5) .
C302 C301 C310 C305 37(5) .
C302 C301 C310 C309 156(4) .
C304 C305 C310 C301 -6(8) .
C306 C305 C310 C301 160(5) .
C304 C305 C310 C319 109(7) .
C306 C305 C310 C319 -85(5) .
C304 C305 C310 C309 -126(7) .
C306 C305 C310 C309 40(5) .
C311 C309 C310 C301 62(5) .
C308 C309 C310 C301 -172(3) .
C311 C309 C310 C319 -62(5) .
C308 C309 C310 C319 64(4) .
C311 C309 C310 C305 179(4) .
C308 C309 C310 C305 -55(4) .
C308 C309 C311 O302 -130(6) .
C310 C309 C311 O302 0(8) .
C308 C309 C311 C312 45(6) .
C310 C309 C311 C312 175(4) .
O302 C311 C312 C313 119(7) .
C309 C311 C312 C313 -56(6) .
C311 C312 C313 C314 60(4) .
C311 C312 C313 C318 -72(5) .
C311 C312 C313 C317 169(4) .
C318 C313 C314 C308 66(4) .
C317 C313 C314 C308 -179(4) .
C312 C313 C314 C308 -60(4) .
C318 C313 C314 C315 -63(4) .
C317 C313 C314 C315 53(4) .
C312 C313 C314 C315 171(3) .
C309 C308 C314 C313 57(5) .
C307 C308 C314 C313 175(4) .
C309 C308 C314 C315 172(4) .
C307 C308 C314 C315 -70(5) .
C313 C314 C315 C316 -37(5) .
C308 C314 C315 C316 -160(4) .
C314 C315 C316 C317 6(7) .
C315 C316 C317 O303 148(5) .
C315 C316 C317 C313 26(6) .
C314 C313 C317 O303 -166(4) .
C318 C313 C317 O303 -39(5) .
C312 C313 C317 O303 83(5) .
C314 C313 C317 C316 -51(4) .
C318 C313 C317 C316 76(5) .
C312 C313 C317 C316 -162(4) .
C95A C90A C91A C92A -80(8) .
C90A C91A C92A C93A 51(14) .
C91A C92A C93A C94A 21(15) .
C92A C93A C94A C95A -79(8) .
C91A C90A C95A C94A 21(15) .
C93A C94A C95A C90A 51(14) .
C95B C90B C91B C92B -64(9) .
C90B C91B C92B C93B 49(11) .
C91B C92B C93B C94B 18(12) .
C92B C93B C94B C95B -74(8) .
C93B C94B C95B C90B 58(10) .
C91B C90B C95B C94B 8(12) .
C95C C90C C91C C92C 52(9) .
C90C C91C C92C C93C -51(10) .
C91C C92C C93C C94C 3(13) .
C92C C93C C94C C95C 45(11) .
C91C C90C C95C C94C -3(12) .
C93C C94C C95C C90C -45(11) .
